data_4301498
loop_
_publ_author_name
'Fuyan Han'
'Jie Zhang'
'Yanan Han'
'Zhengxing Zhang'
'Zhenxia Chen'
'Linhong Weng'
'Xigeng Zhou'

_publ_section_title
;
Synthesis of Mixed Cp/TpMe2 Lanthanide Complexes from Lanthanocene
Precursors and their Structures and Reactivities
;
_journal_name_full 'Inorganic Chemistry'
_journal_page_first 1774
_journal_page_last 1781
_journal_paper_doi 10.1021/ic802094q
_journal_volume 48
_journal_year 2009
_chemical_formula_sum 'C86 H112 B3 Er3 N27 O2'
_chemical_formula_weight 2090.24
_chemical_name_systematic
; 
 ? 
;
_space_group_IT_number 14
_symmetry_cell_setting monoclinic
_symmetry_space_group_name_Hall '-P 2ybc'
_symmetry_space_group_name_H-M 'P 1 21/c 1'
_atom_sites_solution_hydrogens geom
_atom_sites_solution_primary direct
_atom_sites_solution_secondary difmap
_audit_creation_method SHELXL-97
_cell_angle_alpha 90.00
_cell_angle_beta 100.926(4)
_cell_angle_gamma 90.00
_cell_formula_units_Z 4
_cell_length_a 14.693(5)
_cell_length_b 22.729(7)
_cell_length_c 28.708(9)
_cell_measurement_reflns_used 998
_cell_measurement_temperature 293(2)
_cell_measurement_theta_max 24.787
_cell_measurement_theta_min 2.346
_cell_volume 9413(5)
_computing_cell_refinement 'Bruker SMART'
_computing_data_collection 'Bruker SMART'
_computing_data_reduction 'Bruker SHELXTL'
_computing_molecular_graphics 'Bruker SHELXTL'
_computing_publication_material 'Bruker SHELXTL'
_computing_structure_refinement 'SHELXL-97 (Sheldrick, 1997)'
_computing_structure_solution 'SHELXS-97 (Sheldrick, 1990)'
_diffrn_ambient_temperature 293(2)
_diffrn_measured_fraction_theta_full 0.996
_diffrn_measured_fraction_theta_max 0.996
_diffrn_measurement_device_type 'CCD area detector'
_diffrn_measurement_method 'phi and omega scans'
_diffrn_radiation_monochromator graphite
_diffrn_radiation_source 'fine-focus sealed tube'
_diffrn_radiation_type MoK\a
_diffrn_radiation_wavelength 0.71073
_diffrn_reflns_av_R_equivalents 0.0000
_diffrn_reflns_av_sigmaI/netI 0.0733
_diffrn_reflns_limit_h_max 17
_diffrn_reflns_limit_h_min -18
_diffrn_reflns_limit_k_max 28
_diffrn_reflns_limit_k_min 0
_diffrn_reflns_limit_l_max 35
_diffrn_reflns_limit_l_min 0
_diffrn_reflns_number 18445
_diffrn_reflns_theta_full 26.01
_diffrn_reflns_theta_max 26.01
_diffrn_reflns_theta_min 1.41
_exptl_absorpt_coefficient_mu 2.710
_exptl_absorpt_correction_T_max 0.7733
_exptl_absorpt_correction_T_min 0.6133
_exptl_absorpt_correction_type multi-scan
_exptl_absorpt_process_details sadabs
_exptl_crystal_colour pink
_exptl_crystal_density_diffrn 1.475
_exptl_crystal_density_method 'not measured'
_exptl_crystal_description prism
_exptl_crystal_F_000 4208
_exptl_crystal_size_max 0.20
_exptl_crystal_size_mid 0.12
_exptl_crystal_size_min 0.10
_refine_diff_density_max 2.048
_refine_diff_density_min -0.620
_refine_diff_density_rms 0.122
_refine_ls_extinction_method none
_refine_ls_goodness_of_fit_ref 1.020
_refine_ls_hydrogen_treatment mixed
_refine_ls_matrix_type full
_refine_ls_number_parameters 1049
_refine_ls_number_reflns 18445
_refine_ls_number_restraints 17
_refine_ls_restrained_S_all 1.023
_refine_ls_R_factor_all 0.0759
_refine_ls_R_factor_gt 0.0444
_refine_ls_shift/su_max 0.002
_refine_ls_shift/su_mean 0.000
_refine_ls_structure_factor_coef Fsqd
_refine_ls_weighting_details 'calc w=1/[\s^2^(Fo^2^)+(0.0500P)^2^+0.0000P] where P=(Fo^2^+2Fc^2^)/3'
_refine_ls_weighting_scheme calc
_refine_ls_wR_factor_gt 0.1060
_refine_ls_wR_factor_ref 0.1118
_reflns_number_gt 11599
_reflns_number_total 18445
_reflns_threshold_expression >2sigma(I)
_cod_data_source_file ic802094q_si_001_09.cif
_cod_data_source_block f81026c
_cod_depositor_comments
;
The following automatic conversions were performed:
'_symmetry_cell_setting' value 'Monoclinic' changed to 'monoclinic'
according to '/home/saulius/struct/CIF-dictionaries/cif_core.dic'
dictionary named 'cif_core.dic' version 2.4.1 from 2010-06-29.

Automatic conversion script
Id: cif_fix_enum 1527 2010-12-29 10:47:43Z saulius 
;
_cod_original_cell_volume 9414(5)
_cod_original_sg_symbol_H-M 'P 21/c'
_cod_database_code 4301498

loop_
_symmetry_equiv_pos_as_xyz
'x, y, z'
'-x, y+1/2, -z+1/2'
'-x, -y, -z'
'x, -y-1/2, z-1/2'

loop_
_atom_site_label
_atom_site_type_symbol
_atom_site_fract_x
_atom_site_fract_y
_atom_site_fract_z
_atom_site_U_iso_or_equiv
_atom_site_adp_type
_atom_site_occupancy
_atom_site_symmetry_multiplicity
_atom_site_calc_flag
_atom_site_refinement_flags
_atom_site_disorder_assembly
_atom_site_disorder_group
Er1 Er -0.09155(2) -0.003642(14) 0.681256(10) 0.03779(9) Uani 1 1 d . . .
Er2 Er 0.00693(2) 0.087672(14) 0.899426(10) 0.03824(9) Uani 1 1 d . . .
Er3 Er 0.30517(2) 0.123979(14) 0.762859(11) 0.04079(9) Uani 1 1 d . . .
B1 B -0.2622(6) 0.0087(4) 0.5791(3) 0.048(2) Uani 1 1 d D . .
H1B H -0.312(3) 0.013(3) 0.5468(13) 0.058 Uiso 1 1 d D . .
B2 B -0.1070(6) 0.1694(4) 0.9730(3) 0.051(2) Uani 1 1 d D . .
H2B H -0.141(4) 0.197(2) 0.9955(18) 0.061 Uiso 1 1 d D . .
B3 B 0.4392(5) 0.2353(4) 0.7263(3) 0.045(2) Uani 1 1 d D . .
H3B H 0.480(4) 0.268(2) 0.7113(19) 0.054 Uiso 1 1 d D . .
N1 N -0.3043(4) -0.0246(3) 0.61565(19) 0.0460(14) Uani 1 1 d . . .
N2 N -0.2562(4) -0.0360(3) 0.66078(19) 0.0488(15) Uani 1 1 d . . .
N3 N -0.2373(4) 0.0710(2) 0.59696(19) 0.0432(14) Uani 1 1 d . . .
N4 N -0.1795(4) 0.0815(3) 0.63949(18) 0.0445(14) Uani 1 1 d . . .
N5 N -0.1765(4) -0.0215(3) 0.56630(19) 0.0533(16) Uani 1 1 d . . .
N6 N -0.0944(4) -0.0225(3) 0.59672(19) 0.0486(15) Uani 1 1 d . . .
N7 N -0.1059(4) 0.2080(2) 0.92787(19) 0.0426(14) Uani 1 1 d . . .
N8 N -0.0686(4) 0.1857(3) 0.89084(18) 0.0439(14) Uani 1 1 d . . .
N9 N -0.1634(4) 0.1140(3) 0.95876(19) 0.0479(15) Uani 1 1 d . . .
N10 N -0.1392(4) 0.0732(3) 0.92827(19) 0.0542(16) Uani 1 1 d . . .
N11 N -0.0089(4) 0.1579(2) 0.99901(19) 0.0458(14) Uani 1 1 d . . .
N12 N 0.0591(4) 0.1366(3) 0.97579(19) 0.0490(15) Uani 1 1 d . . .
N13 N 0.4504(4) 0.1788(3) 0.69816(19) 0.0462(15) Uani 1 1 d . . .
N14 N 0.3895(3) 0.1324(3) 0.69660(18) 0.0438(14) Uani 1 1 d . . .
N15 N 0.4692(4) 0.2268(3) 0.7805(2) 0.0485(15) Uani 1 1 d . . .
N16 N 0.4297(4) 0.1870(2) 0.8052(2) 0.0460(14) Uani 1 1 d . . .
N17 N 0.3373(3) 0.2549(2) 0.71473(18) 0.0365(13) Uani 1 1 d . . .
N18 N 0.2695(4) 0.2251(2) 0.73152(18) 0.0435(14) Uani 1 1 d . . .
N19 N -0.1310(4) 0.0484(2) 0.74869(18) 0.0424(14) Uani 1 1 d . . .
N20 N -0.0645(3) 0.0534(2) 0.78701(18) 0.0446(15) Uani 1 1 d . . .
H20A H -0.0091 0.0402 0.7888 0.054 Uiso 1 1 calc R . .
N21 N -0.0937(4) 0.0813(2) 0.82210(18) 0.0373(13) Uani 1 1 d . . .
N22 N 0.1218(4) 0.1463(3) 0.87094(18) 0.0449(14) Uani 1 1 d . . .
N23 N 0.1620(4) 0.1239(3) 0.83721(19) 0.0464(14) Uani 1 1 d . . .
H23A H 0.1515 0.0888 0.8262 0.056 Uiso 1 1 calc R . .
N24 N 0.2209(3) 0.1615(2) 0.82196(18) 0.0419(14) Uani 1 1 d . . .
N25 N 0.1711(4) 0.1054(2) 0.70010(19) 0.0410(14) Uani 1 1 d . . .
N26 N 0.1068(4) 0.0691(2) 0.70915(19) 0.0458(15) Uani 1 1 d . . .
H26A H 0.1109 0.0511 0.7358 0.055 Uiso 1 1 calc R . .
N27 N 0.0348(3) 0.0624(2) 0.67336(19) 0.0414(14) Uani 1 1 d . . .
C1 C -0.4634(6) -0.0379(4) 0.5675(3) 0.092(3) Uani 1 1 d . . .
H1A H -0.5211 -0.0540 0.5726 0.137 Uiso 1 1 calc R . .
H1C H -0.4428 -0.0591 0.5425 0.137 Uiso 1 1 calc R . .
H1D H -0.4718 0.0028 0.5589 0.137 Uiso 1 1 calc R . .
C2 C -0.3915(5) -0.0431(4) 0.6127(3) 0.060(2) Uani 1 1 d . . .
C3 C -0.4010(5) -0.0651(4) 0.6549(3) 0.063(2) Uani 1 1 d . . .
H3A H -0.4545 -0.0812 0.6626 0.076 Uiso 1 1 calc R . .
C4 C -0.3161(5) -0.0593(3) 0.6846(3) 0.0525(19) Uani 1 1 d . . .
C5 C -0.2909(6) -0.0742(4) 0.7358(3) 0.084(3) Uani 1 1 d . . .
H5A H -0.2269 -0.0650 0.7473 0.126 Uiso 1 1 calc R . .
H5B H -0.3009 -0.1154 0.7400 0.126 Uiso 1 1 calc R . .
H5C H -0.3288 -0.0519 0.7532 0.126 Uiso 1 1 calc R . .
C6 C -0.3279(6) 0.1290(4) 0.5288(3) 0.091(3) Uani 1 1 d . . .
H6A H -0.3443 0.0906 0.5160 0.137 Uiso 1 1 calc R . .
H6B H -0.2971 0.1505 0.5075 0.137 Uiso 1 1 calc R . .
H6C H -0.3830 0.1497 0.5327 0.137 Uiso 1 1 calc R . .
C7 C -0.2642(5) 0.1230(4) 0.5762(3) 0.062(2) Uani 1 1 d . . .
C8 C -0.2256(5) 0.1672(3) 0.6053(3) 0.054(2) Uani 1 1 d . . .
H8A H -0.2319 0.2075 0.6001 0.064 Uiso 1 1 calc R . .
C9 C -0.1741(5) 0.1385(3) 0.6449(3) 0.0458(18) Uani 1 1 d . . .
C10 C -0.1190(5) 0.1698(4) 0.6867(3) 0.071(2) Uani 1 1 d . . .
H10A H -0.0892 0.1415 0.7094 0.106 Uiso 1 1 calc R . .
H10B H -0.1595 0.1940 0.7011 0.106 Uiso 1 1 calc R . .
H10C H -0.0729 0.1940 0.6765 0.106 Uiso 1 1 calc R . .
C11 C -0.2436(7) -0.0447(5) 0.4815(3) 0.123(4) Uani 1 1 d . . .
H11A H -0.3004 -0.0339 0.4912 0.184 Uiso 1 1 calc R . .
H11B H -0.2482 -0.0844 0.4698 0.184 Uiso 1 1 calc R . .
H11C H -0.2325 -0.0186 0.4569 0.184 Uiso 1 1 calc R . .
C12 C -0.1656(6) -0.0404(4) 0.5228(3) 0.069(2) Uani 1 1 d . . .
C13 C -0.0746(6) -0.0518(4) 0.5252(3) 0.068(2) Uani 1 1 d . . .
H13A H -0.0463 -0.0648 0.5008 0.082 Uiso 1 1 calc R . .
C14 C -0.0323(6) -0.0404(3) 0.5712(3) 0.058(2) Uani 1 1 d . . .
C15 C 0.0699(6) -0.0455(4) 0.5907(3) 0.080(3) Uani 1 1 d . . .
H15A H 0.0821 -0.0346 0.6236 0.120 Uiso 1 1 calc R . .
H15B H 0.1034 -0.0199 0.5734 0.120 Uiso 1 1 calc R . .
H15C H 0.0894 -0.0854 0.5876 0.120 Uiso 1 1 calc R . .
C16 C -0.0814(6) -0.1155(3) 0.7090(3) 0.059(2) Uani 1 1 d . . .
H16A H -0.1356 -0.1375 0.7020 0.071 Uiso 1 1 calc R . .
C17 C -0.0534(5) -0.0827(3) 0.7501(3) 0.058(2) Uani 1 1 d . . .
H17A H -0.0849 -0.0787 0.7751 0.069 Uiso 1 1 calc R . .
C18 C 0.0312(5) -0.0570(3) 0.7463(3) 0.053(2) Uani 1 1 d . . .
H18A H 0.0666 -0.0323 0.7684 0.063 Uiso 1 1 calc R . .
C19 C 0.0528(5) -0.0750(3) 0.7037(3) 0.055(2) Uani 1 1 d . . .
H19A H 0.1062 -0.0648 0.6926 0.066 Uiso 1 1 calc R . .
C20 C -0.0170(5) -0.1103(3) 0.6805(3) 0.053(2) Uani 1 1 d . . .
H20B H -0.0201 -0.1275 0.6508 0.064 Uiso 1 1 calc R . .
C21 C -0.1853(5) 0.0933(3) 0.8059(2) 0.0395(16) Uani 1 1 d . . .
C22 C -0.2521(5) 0.1208(3) 0.8275(2) 0.054(2) Uani 1 1 d . . .
H22A H -0.2367 0.1356 0.8582 0.065 Uiso 1 1 calc R . .
C23 C -0.3402(5) 0.1252(4) 0.8020(3) 0.070(2) Uani 1 1 d . . .
H23B H -0.3856 0.1435 0.8155 0.084 Uiso 1 1 calc R . .
C24 C -0.3634(5) 0.1029(4) 0.7562(3) 0.074(3) Uani 1 1 d . . .
H24A H -0.4243 0.1062 0.7401 0.089 Uiso 1 1 calc R . .
C25 C -0.2988(5) 0.0760(3) 0.7338(3) 0.059(2) Uani 1 1 d . . .
H25A H -0.3149 0.0615 0.7030 0.070 Uiso 1 1 calc R . .
C26 C -0.2085(4) 0.0716(3) 0.7595(2) 0.0411(17) Uani 1 1 d . . .
C27 C -0.1904(7) 0.2972(4) 0.9492(3) 0.097(3) Uani 1 1 d . . .
H27A H -0.1886 0.2763 0.9784 0.146 Uiso 1 1 calc R . .
H27B H -0.2537 0.3045 0.9345 0.146 Uiso 1 1 calc R . .
H27C H -0.1583 0.3340 0.9556 0.146 Uiso 1 1 calc R . .
C28 C -0.1438(5) 0.2606(4) 0.9162(3) 0.060(2) Uani 1 1 d . . .
C29 C -0.1303(5) 0.2736(3) 0.8722(3) 0.061(2) Uani 1 1 d . . .
H29A H -0.1486 0.3079 0.8553 0.073 Uiso 1 1 calc R . .
C30 C -0.0847(5) 0.2269(3) 0.8571(2) 0.0476(18) Uani 1 1 d . . .
C31 C -0.0559(6) 0.2225(4) 0.8105(2) 0.068(2) Uani 1 1 d . . .
H31A H -0.0258 0.1855 0.8083 0.102 Uiso 1 1 calc R . .
H31B H -0.0138 0.2540 0.8074 0.102 Uiso 1 1 calc R . .
H31C H -0.1095 0.2254 0.7856 0.102 Uiso 1 1 calc R . .
C32 C -0.2970(7) 0.1376(5) 0.9982(4) 0.139(5) Uani 1 1 d . . .
H32A H -0.2600 0.1710 1.0103 0.209 Uiso 1 1 calc R . .
H32B H -0.3070 0.1134 1.0242 0.209 Uiso 1 1 calc R . .
H32C H -0.3557 0.1507 0.9806 0.209 Uiso 1 1 calc R . .
C33 C -0.2488(6) 0.1033(4) 0.9671(3) 0.073(3) Uani 1 1 d . . .
C34 C -0.2778(6) 0.0515(4) 0.9425(3) 0.072(3) Uani 1 1 d . . .
H34A H -0.3333 0.0317 0.9423 0.087 Uiso 1 1 calc R . .
C35 C -0.2096(5) 0.0356(4) 0.9190(3) 0.055(2) Uani 1 1 d . . .
C36 C -0.2133(5) -0.0155(4) 0.8850(3) 0.074(3) Uani 1 1 d . . .
H36A H -0.1563 -0.0175 0.8733 0.111 Uiso 1 1 calc R . .
H36B H -0.2641 -0.0101 0.8589 0.111 Uiso 1 1 calc R . .
H36C H -0.2219 -0.0515 0.9012 0.111 Uiso 1 1 calc R . .
C37 C -0.0258(6) 0.1918(4) 1.0795(3) 0.078(3) Uani 1 1 d . . .
H37A H -0.0901 0.1934 1.0647 0.118 Uiso 1 1 calc R . .
H37B H -0.0054 0.2301 1.0911 0.118 Uiso 1 1 calc R . .
H37C H -0.0178 0.1644 1.1054 0.118 Uiso 1 1 calc R . .
C38 C 0.0299(5) 0.1722(3) 1.0441(2) 0.0464(18) Uani 1 1 d . . .
C39 C 0.1227(6) 0.1629(3) 1.0492(3) 0.056(2) Uani 1 1 d . . .
H39A H 0.1666 0.1698 1.0765 0.068 Uiso 1 1 calc R . .
C40 C 0.1404(5) 0.1414(3) 1.0068(2) 0.0498(19) Uani 1 1 d . . .
C41 C 0.2286(5) 0.1242(4) 0.9942(3) 0.082(3) Uani 1 1 d . . .
H41A H 0.2179 0.1108 0.9619 0.123 Uiso 1 1 calc R . .
H41B H 0.2562 0.0931 1.0148 0.123 Uiso 1 1 calc R . .
H41C H 0.2696 0.1575 0.9976 0.123 Uiso 1 1 calc R . .
C42 C 0.1037(6) 0.0026(3) 0.9510(3) 0.059(2) Uani 1 1 d . . .
H42A H 0.1240 0.0101 0.9832 0.071 Uiso 1 1 calc R . .
C43 C 0.1529(5) 0.0164(3) 0.9155(3) 0.059(2) Uani 1 1 d . . .
H43A H 0.2107 0.0342 0.9190 0.071 Uiso 1 1 calc R . .
C44 C 0.0957(6) -0.0027(3) 0.8733(3) 0.059(2) Uani 1 1 d . . .
H44A H 0.1093 0.0010 0.8431 0.071 Uiso 1 1 calc R . .
C45 C 0.0171(5) -0.0274(3) 0.8835(3) 0.056(2) Uani 1 1 d . . .
H45A H -0.0309 -0.0439 0.8616 0.068 Uiso 1 1 calc R . .
C46 C 0.0211(6) -0.0237(3) 0.9318(3) 0.059(2) Uani 1 1 d . . .
H46A H -0.0238 -0.0366 0.9483 0.070 Uiso 1 1 calc R . .
C47 C 0.2180(4) 0.2119(3) 0.8477(2) 0.0382(16) Uani 1 1 d . . .
C48 C 0.2653(5) 0.2672(3) 0.8475(3) 0.054(2) Uani 1 1 d . . .
H48A H 0.3059 0.2746 0.8270 0.065 Uiso 1 1 calc R . .
C49 C 0.2479(5) 0.3074(3) 0.8786(3) 0.060(2) Uani 1 1 d . . .
H49A H 0.2798 0.3429 0.8800 0.072 Uiso 1 1 calc R . .
C50 C 0.1860(5) 0.3001(3) 0.9086(3) 0.059(2) Uani 1 1 d . . .
H50A H 0.1743 0.3309 0.9279 0.071 Uiso 1 1 calc R . .
C51 C 0.1412(5) 0.2464(3) 0.9100(2) 0.0482(18) Uani 1 1 d . . .
H51A H 0.1023 0.2396 0.9315 0.058 Uiso 1 1 calc R . .
C52 C 0.1565(4) 0.2039(3) 0.8784(2) 0.0377(16) Uani 1 1 d . . .
C53 C 0.5816(7) 0.2119(5) 0.6612(4) 0.118(4) Uani 1 1 d . . .
H53A H 0.5802 0.2452 0.6816 0.176 Uiso 1 1 calc R . .
H53B H 0.5741 0.2251 0.6289 0.176 Uiso 1 1 calc R . .
H53C H 0.6399 0.1920 0.6700 0.176 Uiso 1 1 calc R . .
C54 C 0.5044(6) 0.1706(4) 0.6660(3) 0.063(2) Uani 1 1 d . . .
C55 C 0.4793(6) 0.1180(4) 0.6439(3) 0.070(2) Uani 1 1 d . . .
H55A H 0.5066 0.1004 0.6207 0.084 Uiso 1 1 calc R . .
C56 C 0.4082(5) 0.0963(4) 0.6618(3) 0.057(2) Uani 1 1 d . . .
C57 C 0.3538(6) 0.0406(4) 0.6480(3) 0.078(3) Uani 1 1 d . . .
H57A H 0.3774 0.0212 0.6231 0.117 Uiso 1 1 calc R . .
H57B H 0.2897 0.0501 0.6372 0.117 Uiso 1 1 calc R . .
H57C H 0.3599 0.0150 0.6751 0.117 Uiso 1 1 calc R . .
C58 C 0.5859(7) 0.3080(4) 0.7941(4) 0.115(4) Uani 1 1 d . . .
H58A H 0.5681 0.3118 0.7603 0.173 Uiso 1 1 calc R . .
H58B H 0.6505 0.2981 0.8022 0.173 Uiso 1 1 calc R . .
H58C H 0.5752 0.3446 0.8088 0.173 Uiso 1 1 calc R . .
C59 C 0.5308(5) 0.2616(4) 0.8108(3) 0.068(2) Uani 1 1 d . . .
C60 C 0.5311(6) 0.2408(4) 0.8553(3) 0.074(3) Uani 1 1 d . . .
H60A H 0.5668 0.2547 0.8834 0.089 Uiso 1 1 calc R . .
C61 C 0.4686(5) 0.1956(4) 0.8507(2) 0.0519(19) Uani 1 1 d . . .
C62 C 0.4460(6) 0.1598(4) 0.8907(3) 0.073(2) Uani 1 1 d . . .
H62A H 0.4006 0.1306 0.8784 0.110 Uiso 1 1 calc R . .
H62B H 0.4218 0.1851 0.9123 0.110 Uiso 1 1 calc R . .
H62C H 0.5012 0.1408 0.9072 0.110 Uiso 1 1 calc R . .
C63 C 0.3582(6) 0.3437(3) 0.6652(3) 0.070(2) Uani 1 1 d . . .
H63A H 0.4215 0.3307 0.6705 0.105 Uiso 1 1 calc R . .
H63B H 0.3552 0.3822 0.6786 0.105 Uiso 1 1 calc R . .
H63C H 0.3340 0.3451 0.6317 0.105 Uiso 1 1 calc R . .
C64 C 0.3006(5) 0.3005(3) 0.6889(3) 0.055(2) Uani 1 1 d . . .
C65 C 0.2093(5) 0.3039(3) 0.6900(2) 0.053(2) Uani 1 1 d . . .
H65A H 0.1671 0.3322 0.6760 0.063 Uiso 1 1 calc R . .
C66 C 0.1920(5) 0.2544(3) 0.7173(2) 0.0410(16) Uani 1 1 d . . .
C67 C 0.1008(5) 0.2400(3) 0.7284(3) 0.060(2) Uani 1 1 d . . .
H67A H 0.1057 0.2049 0.7472 0.090 Uiso 1 1 calc R . .
H67B H 0.0570 0.2340 0.6995 0.090 Uiso 1 1 calc R . .
H67C H 0.0803 0.2719 0.7458 0.090 Uiso 1 1 calc R . .
C68 C 0.3348(6) 0.0416(3) 0.8287(3) 0.062(2) Uani 1 1 d . . .
H68A H 0.3245 0.0527 0.8585 0.074 Uiso 1 1 calc R . .
C69 C 0.4196(5) 0.0444(4) 0.8127(3) 0.064(2) Uani 1 1 d . . .
H69A H 0.4759 0.0585 0.8294 0.077 Uiso 1 1 calc R . .
C70 C 0.4016(6) 0.0211(3) 0.7656(3) 0.062(2) Uani 1 1 d . . .
H70A H 0.4451 0.0158 0.7462 0.074 Uiso 1 1 calc R . .
C71 C 0.3089(5) 0.0078(4) 0.7539(3) 0.068(2) Uani 1 1 d . . .
H71A H 0.2779 -0.0067 0.7249 0.081 Uiso 1 1 calc R . .
C72 C 0.2707(6) 0.0196(3) 0.7923(3) 0.065(2) Uani 1 1 d . . .
H72A H 0.2087 0.0134 0.7936 0.078 Uiso 1 1 calc R . .
C73 C 0.0549(5) 0.1006(3) 0.6384(2) 0.0401(16) Uani 1 1 d . . .
C74 C 0.0039(5) 0.1129(3) 0.5924(2) 0.0493(19) Uani 1 1 d . . .
H74A H -0.0531 0.0955 0.5806 0.059 Uiso 1 1 calc R . .
C75 C 0.0442(5) 0.1522(3) 0.5669(2) 0.054(2) Uani 1 1 d . . .
H75A H 0.0122 0.1631 0.5371 0.064 Uiso 1 1 calc R . .
C76 C 0.1303(5) 0.1765(3) 0.5832(3) 0.058(2) Uani 1 1 d . . .
H76A H 0.1550 0.2020 0.5635 0.070 Uiso 1 1 calc R . .
C77 C 0.1803(5) 0.1646(3) 0.6271(2) 0.0487(18) Uani 1 1 d . . .
H77A H 0.2381 0.1815 0.6379 0.058 Uiso 1 1 calc R . .
C78 C 0.1407(4) 0.1257(3) 0.6551(2) 0.0364(15) Uani 1 1 d . . .
O1 O 0.7540(11) 0.3444(7) 0.7083(4) 0.283(7) Uiso 1 1 d D . .
C79 C 0.6649(10) 0.3661(7) 0.6790(6) 0.190(7) Uiso 1 1 d D . .
H79A H 0.6136 0.3412 0.6835 0.227 Uiso 1 1 calc R . .
H79B H 0.6523 0.4061 0.6878 0.227 Uiso 1 1 calc R . .
C80 C 0.6774(11) 0.3639(8) 0.6296(5) 0.219(8) Uiso 1 1 d D . .
H80A H 0.6265 0.3428 0.6102 0.263 Uiso 1 1 calc R . .
H80B H 0.6796 0.4034 0.6170 0.263 Uiso 1 1 calc R . .
C81 C 0.7623(11) 0.3343(7) 0.6296(5) 0.185(6) Uiso 1 1 d D . .
H81A H 0.7506 0.2932 0.6212 0.222 Uiso 1 1 calc R . .
H81B H 0.7941 0.3520 0.6064 0.222 Uiso 1 1 calc R . .
C82 C 0.8163(10) 0.3386(8) 0.6745(6) 0.212(8) Uiso 1 1 d D . .
H82A H 0.8567 0.3727 0.6763 0.255 Uiso 1 1 calc R . .
H82B H 0.8546 0.3038 0.6816 0.255 Uiso 1 1 calc R . .
O2 O 0.4181(14) 0.2696(7) 0.5510(5) 0.319(8) Uiso 1 1 d D . .
C83 C 0.3623(12) 0.2163(9) 0.5368(7) 0.237(9) Uiso 1 1 d D . .
H83A H 0.3508 0.1960 0.5649 0.284 Uiso 1 1 calc R . .
H83B H 0.3029 0.2273 0.5178 0.284 Uiso 1 1 calc R . .
C84 C 0.4101(14) 0.1774(7) 0.5099(7) 0.249(9) Uiso 1 1 d D . .
H84A H 0.3676 0.1528 0.4883 0.299 Uiso 1 1 calc R . .
H84B H 0.4551 0.1529 0.5302 0.299 Uiso 1 1 calc R . .
C85 C 0.4543(14) 0.2212(9) 0.4849(6) 0.241(9) Uiso 1 1 d D . .
H85A H 0.5046 0.2039 0.4720 0.290 Uiso 1 1 calc R . .
H85B H 0.4099 0.2384 0.4591 0.290 Uiso 1 1 calc R . .
C86 C 0.4882(13) 0.2641(9) 0.5194(8) 0.269(10) Uiso 1 1 d D . .
H86A H 0.4959 0.3015 0.5044 0.323 Uiso 1 1 calc R . .
H86B H 0.5477 0.2521 0.5377 0.323 Uiso 1 1 calc R . .

loop_
_atom_site_aniso_label
_atom_site_aniso_U_11
_atom_site_aniso_U_22
_atom_site_aniso_U_33
_atom_site_aniso_U_23
_atom_site_aniso_U_13
_atom_site_aniso_U_12
Er1 0.03683(17) 0.04128(19) 0.03387(17) -0.00315(14) 0.00314(13) 0.00142(15)
Er2 0.03841(18) 0.04418(19) 0.03253(17) -0.00073(14) 0.00771(13) -0.00292(15)
Er3 0.03342(17) 0.0466(2) 0.04215(19) 0.00336(15) 0.00656(13) 0.00055(15)
B1 0.050(5) 0.051(6) 0.039(5) 0.005(4) -0.004(4) 0.005(4)
B2 0.050(5) 0.074(7) 0.033(5) -0.005(4) 0.017(4) -0.003(5)
B3 0.035(5) 0.047(5) 0.057(5) -0.002(4) 0.018(4) -0.004(4)
N1 0.038(3) 0.054(4) 0.044(4) -0.005(3) 0.003(3) -0.007(3)
N2 0.041(3) 0.066(4) 0.036(3) 0.007(3) 0.001(3) -0.006(3)
N3 0.045(3) 0.046(4) 0.037(3) 0.005(3) 0.003(3) 0.006(3)
N4 0.039(3) 0.054(4) 0.038(3) -0.004(3) 0.002(3) 0.004(3)
N5 0.058(4) 0.071(5) 0.032(3) -0.005(3) 0.011(3) 0.001(3)
N6 0.046(4) 0.063(4) 0.037(3) -0.012(3) 0.009(3) -0.002(3)
N7 0.041(3) 0.043(4) 0.047(3) -0.007(3) 0.015(3) -0.002(3)
N8 0.042(3) 0.059(4) 0.033(3) -0.004(3) 0.012(3) -0.001(3)
N9 0.042(4) 0.066(4) 0.038(3) 0.000(3) 0.015(3) -0.011(3)
N10 0.051(4) 0.073(5) 0.039(3) -0.001(3) 0.011(3) -0.019(3)
N11 0.051(4) 0.050(4) 0.038(3) 0.002(3) 0.012(3) -0.005(3)
N12 0.044(4) 0.062(4) 0.042(3) -0.004(3) 0.008(3) -0.005(3)
N13 0.035(3) 0.059(4) 0.046(4) 0.008(3) 0.013(3) 0.008(3)
N14 0.030(3) 0.062(4) 0.039(3) -0.010(3) 0.004(2) 0.002(3)
N15 0.040(3) 0.059(4) 0.049(4) -0.003(3) 0.014(3) -0.005(3)
N16 0.039(3) 0.049(4) 0.051(4) 0.003(3) 0.011(3) -0.002(3)
N17 0.035(3) 0.037(3) 0.039(3) 0.002(3) 0.011(2) -0.002(3)
N18 0.041(3) 0.051(4) 0.039(3) -0.002(3) 0.011(3) 0.002(3)
N19 0.040(3) 0.052(4) 0.034(3) -0.001(3) 0.004(3) 0.004(3)
N20 0.026(3) 0.066(4) 0.041(3) -0.003(3) 0.004(3) 0.017(3)
N21 0.039(3) 0.036(3) 0.038(3) -0.007(2) 0.011(3) 0.002(3)
N22 0.043(3) 0.059(4) 0.036(3) -0.007(3) 0.016(3) -0.002(3)
N23 0.048(4) 0.039(3) 0.052(4) -0.002(3) 0.011(3) -0.001(3)
N24 0.032(3) 0.047(4) 0.047(3) 0.003(3) 0.006(3) 0.000(3)
N25 0.033(3) 0.042(3) 0.049(4) 0.003(3) 0.010(3) -0.003(3)
N26 0.047(4) 0.051(4) 0.038(3) 0.009(3) 0.005(3) 0.004(3)
N27 0.031(3) 0.042(3) 0.049(4) 0.003(3) -0.001(3) 0.003(3)
C1 0.055(6) 0.120(9) 0.092(7) -0.006(6) -0.006(5) -0.018(6)
C2 0.049(5) 0.065(6) 0.062(5) -0.006(4) 0.003(4) -0.015(4)
C3 0.048(5) 0.064(6) 0.079(6) -0.002(5) 0.014(4) -0.013(4)
C4 0.053(5) 0.052(5) 0.055(5) 0.004(4) 0.019(4) -0.003(4)
C5 0.080(7) 0.100(8) 0.079(7) 0.038(5) 0.032(5) 0.008(6)
C6 0.086(7) 0.110(8) 0.068(6) 0.038(6) -0.006(5) 0.019(6)
C7 0.048(5) 0.085(7) 0.056(5) 0.016(5) 0.021(4) 0.007(5)
C8 0.052(5) 0.032(4) 0.077(6) 0.007(4) 0.013(4) 0.001(4)
C9 0.040(4) 0.038(4) 0.062(5) -0.002(4) 0.015(4) 0.010(3)
C10 0.067(5) 0.067(6) 0.072(6) -0.021(5) -0.002(4) 0.014(5)
C11 0.097(8) 0.217(14) 0.047(6) -0.032(7) -0.009(5) -0.013(8)
C12 0.082(7) 0.089(7) 0.036(5) -0.018(4) 0.011(4) -0.007(5)
C13 0.090(7) 0.077(6) 0.043(5) -0.014(4) 0.028(5) -0.003(5)
C14 0.079(6) 0.049(5) 0.050(5) 0.005(4) 0.023(4) 0.019(4)
C15 0.084(7) 0.089(7) 0.073(6) -0.006(5) 0.030(5) 0.019(6)
C16 0.063(5) 0.046(5) 0.060(5) 0.006(4) -0.012(4) 0.000(4)
C17 0.061(5) 0.056(5) 0.052(5) 0.014(4) 0.002(4) 0.016(4)
C18 0.055(5) 0.043(5) 0.052(5) 0.001(4) -0.010(4) 0.013(4)
C19 0.049(5) 0.049(5) 0.066(5) 0.006(4) 0.006(4) 0.012(4)
C20 0.063(5) 0.036(4) 0.058(5) -0.005(4) 0.006(4) 0.011(4)
C21 0.039(4) 0.039(4) 0.041(4) -0.005(3) 0.009(3) 0.002(3)
C22 0.050(5) 0.071(5) 0.042(4) 0.002(4) 0.012(4) 0.017(4)
C23 0.028(4) 0.108(7) 0.078(6) -0.001(5) 0.019(4) 0.018(4)
C24 0.037(5) 0.109(8) 0.071(6) -0.004(5) -0.001(4) 0.019(5)
C25 0.043(4) 0.077(6) 0.051(5) -0.011(4) -0.004(4) 0.019(4)
C26 0.036(4) 0.049(4) 0.037(4) 0.005(3) 0.003(3) 0.011(3)
C27 0.108(8) 0.087(7) 0.108(8) -0.002(6) 0.049(6) 0.027(6)
C28 0.060(5) 0.066(6) 0.061(5) -0.006(4) 0.030(4) 0.011(4)
C29 0.074(6) 0.051(5) 0.061(5) 0.013(4) 0.018(4) 0.011(4)
C30 0.042(4) 0.053(5) 0.049(5) -0.001(4) 0.012(3) 0.001(4)
C31 0.076(6) 0.086(6) 0.046(5) 0.008(4) 0.024(4) 0.005(5)
C32 0.113(9) 0.156(12) 0.181(12) -0.076(9) 0.109(9) -0.067(8)
C33 0.063(6) 0.099(7) 0.062(6) -0.014(5) 0.024(5) -0.025(5)
C34 0.049(5) 0.088(7) 0.082(6) 0.002(5) 0.017(5) -0.030(5)
C35 0.049(5) 0.065(5) 0.051(5) 0.015(4) 0.007(4) -0.015(4)
C36 0.054(5) 0.068(6) 0.095(7) 0.000(5) 0.000(5) -0.026(4)
C37 0.103(7) 0.095(7) 0.036(5) -0.011(4) 0.010(4) 0.008(6)
C38 0.062(5) 0.038(4) 0.038(4) -0.003(3) 0.008(4) -0.012(4)
C39 0.069(6) 0.053(5) 0.042(5) -0.008(4) -0.001(4) -0.010(4)
C40 0.041(4) 0.062(5) 0.044(4) 0.003(4) 0.001(3) 0.000(4)
C41 0.057(6) 0.115(8) 0.069(6) -0.013(5) 0.000(5) -0.026(5)
C42 0.080(6) 0.051(5) 0.045(5) 0.010(4) 0.006(4) 0.013(5)
C43 0.055(5) 0.064(6) 0.059(5) 0.010(4) 0.008(4) 0.018(4)
C44 0.071(6) 0.056(5) 0.050(5) 0.000(4) 0.012(4) 0.006(5)
C45 0.061(5) 0.050(5) 0.051(5) 0.003(4) -0.010(4) -0.004(4)
C46 0.064(5) 0.058(5) 0.055(5) 0.012(4) 0.014(4) -0.006(4)
C47 0.039(4) 0.031(4) 0.042(4) 0.007(3) 0.001(3) -0.005(3)
C48 0.052(5) 0.054(5) 0.057(5) 0.014(4) 0.012(4) 0.000(4)
C49 0.067(6) 0.045(5) 0.066(5) 0.005(4) 0.011(4) -0.016(4)
C50 0.066(5) 0.049(5) 0.064(5) -0.009(4) 0.015(4) -0.016(4)
C51 0.040(4) 0.055(5) 0.050(5) 0.002(4) 0.011(3) 0.003(4)
C52 0.038(4) 0.035(4) 0.039(4) 0.001(3) 0.004(3) -0.003(3)
C53 0.125(9) 0.120(9) 0.141(10) -0.015(8) 0.109(8) -0.014(8)
C54 0.061(5) 0.076(6) 0.061(5) 0.003(5) 0.035(4) 0.004(5)
C55 0.063(6) 0.098(8) 0.057(5) -0.004(5) 0.030(4) 0.008(5)
C56 0.056(5) 0.065(6) 0.046(5) 0.000(4) 0.000(4) 0.017(4)
C57 0.067(6) 0.091(7) 0.072(6) -0.034(5) 0.004(5) -0.005(5)
C58 0.124(9) 0.109(9) 0.110(9) -0.015(7) 0.013(7) -0.067(8)
C59 0.047(5) 0.081(7) 0.075(6) -0.018(5) 0.008(4) -0.016(5)
C60 0.063(6) 0.098(8) 0.058(6) -0.013(5) 0.007(4) -0.002(5)
C61 0.041(4) 0.071(6) 0.040(4) -0.003(4) 0.000(3) 0.003(4)
C62 0.085(6) 0.074(6) 0.056(5) -0.001(5) 0.003(5) 0.007(5)
C63 0.085(6) 0.050(5) 0.082(6) 0.009(4) 0.033(5) -0.007(5)
C64 0.060(5) 0.051(5) 0.056(5) -0.005(4) 0.018(4) -0.003(4)
C65 0.051(5) 0.058(5) 0.047(4) -0.001(4) 0.004(4) 0.016(4)
C66 0.036(4) 0.040(4) 0.046(4) -0.003(3) 0.006(3) 0.007(3)
C67 0.036(4) 0.072(6) 0.073(5) -0.005(4) 0.012(4) -0.006(4)
C68 0.067(6) 0.053(5) 0.071(6) 0.020(4) 0.025(5) 0.013(4)
C69 0.043(5) 0.072(6) 0.076(6) 0.022(5) 0.005(4) 0.013(4)
C70 0.062(6) 0.059(5) 0.065(6) 0.003(4) 0.012(4) 0.013(4)
C71 0.046(5) 0.074(6) 0.083(6) 0.005(5) 0.012(5) 0.006(4)
C72 0.057(5) 0.050(5) 0.089(7) 0.019(5) 0.015(5) 0.017(4)
C73 0.040(4) 0.039(4) 0.042(4) 0.004(3) 0.010(3) 0.007(3)
C74 0.042(4) 0.061(5) 0.043(4) 0.003(4) 0.003(3) 0.010(4)
C75 0.064(5) 0.060(5) 0.033(4) 0.004(4) -0.002(4) 0.017(4)
C76 0.070(6) 0.061(5) 0.053(5) 0.015(4) 0.032(4) 0.011(4)
C77 0.041(4) 0.061(5) 0.044(4) 0.004(4) 0.009(3) -0.003(4)
C78 0.036(4) 0.032(4) 0.042(4) -0.001(3) 0.011(3) 0.002(3)

loop_
_atom_type_symbol
_atom_type_description
_atom_type_scat_dispersion_real
_atom_type_scat_dispersion_imag
_atom_type_scat_source
C C 0.0033 0.0016 'International Tables Vol C Tables 4.2.6.8 and 6.1.1.4'
H H 0.0000 0.0000 'International Tables Vol C Tables 4.2.6.8 and 6.1.1.4'
B B 0.0013 0.0007 'International Tables Vol C Tables 4.2.6.8 and 6.1.1.4'
N N 0.0061 0.0033 'International Tables Vol C Tables 4.2.6.8 and 6.1.1.4'
Er Er -0.2586 4.9576 'International Tables Vol C Tables 4.2.6.8 and 6.1.1.4'
O O 0.0106 0.0060 'International Tables Vol C Tables 4.2.6.8 and 6.1.1.4'

loop_
_geom_angle_atom_site_label_1
_geom_angle_atom_site_label_2
_geom_angle_atom_site_label_3
_geom_angle
_geom_angle_site_symmetry_1
_geom_angle_site_symmetry_3
_geom_angle_publ_flag
N19 Er1 N27 94.32(18) . . ?
N19 Er1 N6 155.47(19) . . ?
N27 Er1 N6 83.48(19) . . ?
N19 Er1 N2 87.94(18) . . ?
N27 Er1 N2 152.27(18) . . ?
N6 Er1 N2 83.17(18) . . ?
N19 Er1 N4 79.98(18) . . ?
N27 Er1 N4 79.17(17) . . ?
N6 Er1 N4 75.60(19) . . ?
N2 Er1 N4 74.02(18) . . ?
N19 Er1 C18 83.9(2) . . ?
N27 Er1 C18 85.3(2) . . ?
N6 Er1 C18 120.1(2) . . ?
N2 Er1 C18 122.4(2) . . ?
N4 Er1 C18 156.6(2) . . ?
N19 Er1 C17 77.6(2) . . ?
N27 Er1 C17 115.5(2) . . ?
N6 Er1 C17 125.4(2) . . ?
N2 Er1 C17 92.0(2) . . ?
N4 Er1 C17 153.9(2) . . ?
C18 Er1 C17 30.7(2) . . ?
N19 Er1 C19 113.9(2) . . ?
N27 Er1 C19 79.1(2) . . ?
N6 Er1 C19 89.8(2) . . ?
N2 Er1 C19 125.0(2) . . ?
N4 Er1 C19 155.0(2) . . ?
C18 Er1 C19 30.3(2) . . ?
C17 Er1 C19 50.0(2) . . ?
N19 Er1 C16 103.6(2) . . ?
N27 Er1 C16 128.2(2) . . ?
N6 Er1 C16 96.8(2) . . ?
N2 Er1 C16 77.6(2) . . ?
N4 Er1 C16 151.2(2) . . ?
C18 Er1 C16 49.9(2) . . ?
C17 Er1 C16 30.3(2) . . ?
C19 Er1 C16 49.1(2) . . ?
N19 Er1 C20 127.6(2) . . ?
N27 Er1 C20 103.8(2) . . ?
N6 Er1 C20 76.3(2) . . ?
N2 Er1 C20 96.4(2) . . ?
N4 Er1 C20 151.2(2) . . ?
C18 Er1 C20 50.1(2) . . ?
C17 Er1 C20 50.2(2) . . ?
C19 Er1 C20 29.9(2) . . ?
C16 Er1 C20 29.8(2) . . ?
N22 Er2 N21 93.85(17) . . ?
N22 Er2 N12 86.10(18) . . ?
N21 Er2 N12 151.53(18) . . ?
N22 Er2 N10 153.9(2) . . ?
N21 Er2 N10 83.14(18) . . ?
N12 Er2 N10 84.55(19) . . ?
N22 Er2 N8 78.40(18) . . ?
N21 Er2 N8 77.24(17) . . ?
N12 Er2 N8 74.87(18) . . ?
N10 Er2 N8 75.63(19) . . ?
N22 Er2 C44 85.3(2) . . ?
N21 Er2 C44 86.6(2) . . ?
N12 Er2 C44 121.7(2) . . ?
N10 Er2 C44 120.3(2) . . ?
N8 Er2 C44 156.1(2) . . ?
N22 Er2 C43 78.6(2) . . ?
N21 Er2 C43 117.0(2) . . ?
N12 Er2 C43 90.9(2) . . ?
N10 Er2 C43 125.8(2) . . ?
N8 Er2 C43 153.7(2) . . ?
C44 Er2 C43 30.9(2) . . ?
N22 Er2 C45 114.7(2) . . ?
N21 Er2 C45 80.12(19) . . ?
N12 Er2 C45 125.6(2) . . ?
N10 Er2 C45 90.4(2) . . ?
N8 Er2 C45 154.6(2) . . ?
C44 Er2 C45 29.9(2) . . ?
C43 Er2 C45 50.3(2) . . ?
N22 Er2 C42 104.7(2) . . ?
N21 Er2 C42 129.1(2) . . ?
N12 Er2 C42 77.8(2) . . ?
N10 Er2 C42 97.0(2) . . ?
N8 Er2 C42 152.3(2) . . ?
C44 Er2 C42 49.5(2) . . ?
C43 Er2 C42 30.3(2) . . ?
C45 Er2 C42 49.0(2) . . ?
N22 Er2 C46 128.6(2) . . ?
N21 Er2 C46 104.7(2) . . ?
N12 Er2 C46 97.3(2) . . ?
N10 Er2 C46 76.9(2) . . ?
N8 Er2 C46 152.0(2) . . ?
C44 Er2 C46 49.5(2) . . ?
C43 Er2 C46 50.1(2) . . ?
C45 Er2 C46 29.9(2) . . ?
C42 Er2 C46 29.6(2) . . ?
N24 Er3 N25 97.42(17) . . ?
N24 Er3 N16 83.13(18) . . ?
N25 Er3 N16 152.53(18) . . ?
N24 Er3 N14 154.90(19) . . ?
N25 Er3 N14 84.11(17) . . ?
N16 Er3 N14 84.26(18) . . ?
N24 Er3 N18 80.12(18) . . ?
N25 Er3 N18 78.92(17) . . ?
N16 Er3 N18 74.11(18) . . ?
N14 Er3 N18 75.59(18) . . ?
N24 Er3 C72 86.4(2) . . ?
N25 Er3 C72 84.4(2) . . ?
N16 Er3 C72 122.9(2) . . ?
N14 Er3 C72 118.6(2) . . ?
N18 Er3 C72 156.9(2) . . ?
N24 Er3 C68 77.6(2) . . ?
N25 Er3 C68 114.0(2) . . ?
N16 Er3 C68 93.0(2) . . ?
N14 Er3 C68 124.7(2) . . ?
N18 Er3 C68 155.5(2) . . ?
C72 Er3 C68 30.2(2) . . ?
N24 Er3 C71 116.0(2) . . ?
N25 Er3 C71 77.6(2) . . ?
N16 Er3 C71 126.9(2) . . ?
N14 Er3 C71 88.9(2) . . ?
N18 Er3 C71 153.0(2) . . ?
C72 Er3 C71 29.8(2) . . ?
C68 Er3 C71 50.2(3) . . ?
N24 Er3 C69 102.3(2) . . ?
N25 Er3 C69 127.7(2) . . ?
N16 Er3 C69 78.3(2) . . ?
N14 Er3 C69 96.2(2) . . ?
N18 Er3 C69 151.8(2) . . ?
C72 Er3 C69 49.8(3) . . ?
C68 Er3 C69 30.6(2) . . ?
C71 Er3 C69 50.2(3) . . ?
N24 Er3 C70 127.6(2) . . ?
N25 Er3 C70 102.4(2) . . ?
N16 Er3 C70 98.7(2) . . ?
N14 Er3 C70 75.8(2) . . ?
N18 Er3 C70 151.0(2) . . ?
C72 Er3 C70 48.7(3) . . ?
C68 Er3 C70 50.0(2) . . ?
C71 Er3 C70 29.5(2) . . ?
C69 Er3 C70 30.6(2) . . ?
N1 B1 N3 109.5(6) . . ?
N1 B1 N5 113.7(6) . . ?
N3 B1 N5 109.8(6) . . ?
N1 B1 H1B 110(3) . . ?
N3 B1 H1B 107(3) . . ?
N5 B1 H1B 107(3) . . ?
N11 B2 N9 114.1(7) . . ?
N11 B2 N7 110.3(6) . . ?
N9 B2 N7 109.4(6) . . ?
N11 B2 H2B 108(3) . . ?
N9 B2 H2B 111(3) . . ?
N7 B2 H2B 104(3) . . ?
N17 B3 N13 108.9(6) . . ?
N17 B3 N15 109.5(6) . . ?
N13 B3 N15 112.6(6) . . ?
N17 B3 H3B 108(3) . . ?
N13 B3 H3B 103(3) . . ?
N15 B3 H3B 114(3) . . ?
C2 N1 N2 108.4(6) . . ?
C2 N1 B1 128.7(6) . . ?
N2 N1 B1 122.7(5) . . ?
C4 N2 N1 106.7(5) . . ?
C4 N2 Er1 135.1(5) . . ?
N1 N2 Er1 118.0(4) . . ?
C7 N3 N4 108.8(6) . . ?
C7 N3 B1 129.3(6) . . ?
N4 N3 B1 121.9(5) . . ?
C9 N4 N3 106.9(6) . . ?
C9 N4 Er1 134.1(5) . . ?
N3 N4 Er1 118.0(4) . . ?
N6 N5 C12 110.1(6) . . ?
N6 N5 B1 121.7(6) . . ?
C12 N5 B1 127.2(7) . . ?
C14 N6 N5 105.7(6) . . ?
C14 N6 Er1 135.1(5) . . ?
N5 N6 Er1 118.8(4) . . ?
C28 N7 N8 110.0(6) . . ?
C28 N7 B2 129.9(6) . . ?
N8 N7 B2 119.9(6) . . ?
C30 N8 N7 105.1(6) . . ?
C30 N8 Er2 135.7(4) . . ?
N7 N8 Er2 119.2(4) . . ?
C33 N9 N10 110.9(6) . . ?
C33 N9 B2 125.6(7) . . ?
N10 N9 B2 122.6(6) . . ?
C35 N10 N9 106.1(6) . . ?
C35 N10 Er2 135.5(5) . . ?
N9 N10 Er2 118.2(4) . . ?
C38 N11 N12 109.4(5) . . ?
C38 N11 B2 128.3(6) . . ?
N12 N11 B2 121.8(5) . . ?
C40 N12 N11 106.4(5) . . ?
C40 N12 Er2 135.5(5) . . ?
N11 N12 Er2 117.2(4) . . ?
C54 N13 N14 109.7(6) . . ?
C54 N13 B3 127.8(7) . . ?
N14 N13 B3 121.4(5) . . ?
C56 N14 N13 105.4(6) . . ?
C56 N14 Er3 136.0(5) . . ?
N13 N14 Er3 116.9(4) . . ?
N16 N15 C59 110.4(6) . . ?
N16 N15 B3 123.0(6) . . ?
C59 N15 B3 126.2(7) . . ?
C61 N16 N15 105.6(6) . . ?
C61 N16 Er3 135.2(5) . . ?
N15 N16 Er3 119.0(4) . . ?
C64 N17 N18 109.7(5) . . ?
C64 N17 B3 128.6(6) . . ?
N18 N17 B3 121.7(5) . . ?
C66 N18 N17 106.6(5) . . ?
C66 N18 Er3 133.6(5) . . ?
N17 N18 Er3 117.9(4) . . ?
N20 N19 C26 107.2(5) . . ?
N20 N19 Er1 116.9(4) . . ?
C26 N19 Er1 135.7(4) . . ?
N21 N20 N19 112.1(5) . . ?
N21 N20 H20A 124.0 . . ?
N19 N20 H20A 124.0 . . ?
N20 N21 C21 106.0(5) . . ?
N20 N21 Er2 119.6(4) . . ?
C21 N21 Er2 133.7(4) . . ?
N23 N22 C52 105.6(5) . . ?
N23 N22 Er2 118.2(4) . . ?
C52 N22 Er2 136.0(4) . . ?
N22 N23 N24 113.3(5) . . ?
N22 N23 H23A 123.3 . . ?
N24 N23 H23A 123.3 . . ?
N23 N24 C47 105.6(5) . . ?
N23 N24 Er3 116.5(4) . . ?
C47 N24 Er3 137.8(4) . . ?
N26 N25 C78 106.2(5) . . ?
N26 N25 Er3 118.1(4) . . ?
C78 N25 Er3 135.6(4) . . ?
N25 N26 N27 114.4(5) . . ?
N25 N26 H26A 122.8 . . ?
N27 N26 H26A 122.8 . . ?
N26 N27 C73 103.7(5) . . ?
N26 N27 Er1 120.4(4) . . ?
C73 N27 Er1 135.9(4) . . ?
C2 C1 H1A 109.5 . . ?
C2 C1 H1C 109.5 . . ?
H1A C1 H1C 109.5 . . ?
C2 C1 H1D 109.5 . . ?
H1A C1 H1D 109.5 . . ?
H1C C1 H1D 109.5 . . ?
N1 C2 C3 108.9(7) . . ?
N1 C2 C1 122.3(7) . . ?
C3 C2 C1 128.8(8) . . ?
C2 C3 C4 106.5(7) . . ?
C2 C3 H3A 126.8 . . ?
C4 C3 H3A 126.8 . . ?
N2 C4 C3 109.5(7) . . ?
N2 C4 C5 122.5(7) . . ?
C3 C4 C5 128.0(7) . . ?
C4 C5 H5A 109.5 . . ?
C4 C5 H5B 109.5 . . ?
H5A C5 H5B 109.5 . . ?
C4 C5 H5C 109.5 . . ?
H5A C5 H5C 109.5 . . ?
H5B C5 H5C 109.5 . . ?
C7 C6 H6A 109.5 . . ?
C7 C6 H6B 109.5 . . ?
H6A C6 H6B 109.5 . . ?
C7 C6 H6C 109.5 . . ?
H6A C6 H6C 109.5 . . ?
H6B C6 H6C 109.5 . . ?
N3 C7 C8 108.8(7) . . ?
N3 C7 C6 124.0(8) . . ?
C8 C7 C6 127.2(8) . . ?
C7 C8 C9 104.6(7) . . ?
C7 C8 H8A 127.7 . . ?
C9 C8 H8A 127.7 . . ?
N4 C9 C8 110.8(6) . . ?
N4 C9 C10 125.4(7) . . ?
C8 C9 C10 123.8(7) . . ?
C9 C10 H10A 109.5 . . ?
C9 C10 H10B 109.5 . . ?
H10A C10 H10B 109.5 . . ?
C9 C10 H10C 109.5 . . ?
H10A C10 H10C 109.5 . . ?
H10B C10 H10C 109.5 . . ?
C12 C11 H11A 109.5 . . ?
C12 C11 H11B 109.5 . . ?
H11A C11 H11B 109.5 . . ?
C12 C11 H11C 109.5 . . ?
H11A C11 H11C 109.5 . . ?
H11B C11 H11C 109.5 . . ?
C13 C12 N5 107.6(7) . . ?
C13 C12 C11 129.3(8) . . ?
N5 C12 C11 123.1(9) . . ?
C12 C13 C14 106.0(7) . . ?
C12 C13 H13A 127.0 . . ?
C14 C13 H13A 127.0 . . ?
N6 C14 C13 110.6(7) . . ?
N6 C14 C15 123.8(7) . . ?
C13 C14 C15 125.5(7) . . ?
C14 C15 H15A 109.5 . . ?
C14 C15 H15B 109.5 . . ?
H15A C15 H15B 109.5 . . ?
C14 C15 H15C 109.5 . . ?
H15A C15 H15C 109.5 . . ?
H15B C15 H15C 109.5 . . ?
C20 C16 C17 109.5(7) . . ?
C20 C16 Er1 75.2(4) . . ?
C17 C16 Er1 74.5(4) . . ?
C20 C16 H16A 125.2 . . ?
C17 C16 H16A 125.2 . . ?
Er1 C16 H16A 117.0 . . ?
C16 C17 C18 106.5(7) . . ?
C16 C17 Er1 75.2(4) . . ?
C18 C17 Er1 74.0(4) . . ?
C16 C17 H17A 126.8 . . ?
C18 C17 H17A 126.8 . . ?
Er1 C17 H17A 116.3 . . ?
C19 C18 C17 107.5(7) . . ?
C19 C18 Er1 75.5(4) . . ?
C17 C18 Er1 75.3(4) . . ?
C19 C18 H18A 126.2 . . ?
C17 C18 H18A 126.2 . . ?
Er1 C18 H18A 115.2 . . ?
C20 C19 C18 109.1(8) . . ?
C20 C19 Er1 75.5(4) . . ?
C18 C19 Er1 74.1(4) . . ?
C20 C19 H19A 125.4 . . ?
C18 C19 H19A 125.4 . . ?
Er1 C19 H19A 116.9 . . ?
C16 C20 C19 107.3(7) . . ?
C16 C20 Er1 75.0(4) . . ?
C19 C20 Er1 74.6(4) . . ?
C16 C20 H20B 126.3 . . ?
C19 C20 H20B 126.3 . . ?
Er1 C20 H20B 116.3 . . ?
N21 C21 C26 107.5(5) . . ?
N21 C21 C22 131.5(6) . . ?
C26 C21 C22 120.9(6) . . ?
C23 C22 C21 117.7(7) . . ?
C23 C22 H22A 121.1 . . ?
C21 C22 H22A 121.1 . . ?
C22 C23 C24 121.2(7) . . ?
C22 C23 H23B 119.4 . . ?
C24 C23 H23B 119.4 . . ?
C25 C24 C23 122.3(7) . . ?
C25 C24 H24A 118.9 . . ?
C23 C24 H24A 118.9 . . ?
C24 C25 C26 116.9(7) . . ?
C24 C25 H25A 121.6 . . ?
C26 C25 H25A 121.6 . . ?
N19 C26 C25 131.9(6) . . ?
N19 C26 C21 107.1(5) . . ?
C25 C26 C21 121.0(6) . . ?
C28 C27 H27A 109.5 . . ?
C28 C27 H27B 109.5 . . ?
H27A C27 H27B 109.5 . . ?
C28 C27 H27C 109.5 . . ?
H27A C27 H27C 109.5 . . ?
H27B C27 H27C 109.5 . . ?
N7 C28 C29 107.8(7) . . ?
N7 C28 C27 123.4(7) . . ?
C29 C28 C27 128.9(8) . . ?
C28 C29 C30 107.1(7) . . ?
C28 C29 H29A 126.5 . . ?
C30 C29 H29A 126.5 . . ?
N8 C30 C29 110.1(6) . . ?
N8 C30 C31 124.6(7) . . ?
C29 C30 C31 125.4(7) . . ?
C30 C31 H31A 109.5 . . ?
C30 C31 H31B 109.5 . . ?
H31A C31 H31B 109.5 . . ?
C30 C31 H31C 109.5 . . ?
H31A C31 H31C 109.5 . . ?
H31B C31 H31C 109.5 . . ?
C33 C32 H32A 109.5 . . ?
C33 C32 H32B 109.5 . . ?
H32A C32 H32B 109.5 . . ?
C33 C32 H32C 109.5 . . ?
H32A C32 H32C 109.5 . . ?
H32B C32 H32C 109.5 . . ?
N9 C33 C34 105.6(7) . . ?
N9 C33 C32 126.1(8) . . ?
C34 C33 C32 128.2(8) . . ?
C35 C34 C33 106.9(7) . . ?
C35 C34 H34A 126.5 . . ?
C33 C34 H34A 126.5 . . ?
N10 C35 C34 110.5(8) . . ?
N10 C35 C36 123.7(7) . . ?
C34 C35 C36 125.8(7) . . ?
C35 C36 H36A 109.5 . . ?
C35 C36 H36B 109.5 . . ?
H36A C36 H36B 109.5 . . ?
C35 C36 H36C 109.5 . . ?
H36A C36 H36C 109.5 . . ?
H36B C36 H36C 109.5 . . ?
C38 C37 H37A 109.5 . . ?
C38 C37 H37B 109.5 . . ?
H37A C37 H37B 109.5 . . ?
C38 C37 H37C 109.5 . . ?
H37A C37 H37C 109.5 . . ?
H37B C37 H37C 109.5 . . ?
N11 C38 C39 107.2(6) . . ?
N11 C38 C37 122.6(7) . . ?
C39 C38 C37 130.1(7) . . ?
C38 C39 C40 108.3(7) . . ?
C38 C39 H39A 125.9 . . ?
C40 C39 H39A 125.9 . . ?
N12 C40 C39 108.6(7) . . ?
N12 C40 C41 121.9(7) . . ?
C39 C40 C41 129.5(7) . . ?
C40 C41 H41A 109.5 . . ?
C40 C41 H41B 109.5 . . ?
H41A C41 H41B 109.5 . . ?
C40 C41 H41C 109.5 . . ?
H41A C41 H41C 109.5 . . ?
H41B C41 H41C 109.5 . . ?
C46 C42 C43 110.2(7) . . ?
C46 C42 Er2 75.8(4) . . ?
C43 C42 Er2 74.1(4) . . ?
C46 C42 H42A 124.9 . . ?
C43 C42 H42A 124.9 . . ?
Er2 C42 H42A 116.9 . . ?
C42 C43 C44 104.7(7) . . ?
C42 C43 Er2 75.6(4) . . ?
C44 C43 Er2 73.0(4) . . ?
C42 C43 H43A 127.6 . . ?
C44 C43 H43A 127.6 . . ?
Er2 C43 H43A 116.3 . . ?
C45 C44 C43 109.5(7) . . ?
C45 C44 Er2 76.9(5) . . ?
C43 C44 Er2 76.1(4) . . ?
C45 C44 H44A 125.3 . . ?
C43 C44 H44A 125.3 . . ?
Er2 C44 H44A 113.8 . . ?
C44 C45 C46 108.3(7) . . ?
C44 C45 Er2 73.1(4) . . ?
C46 C45 Er2 76.1(4) . . ?
C44 C45 H45A 125.9 . . ?
C46 C45 H45A 125.9 . . ?
Er2 C45 H45A 116.9 . . ?
C42 C46 C45 107.3(7) . . ?
C42 C46 Er2 74.6(4) . . ?
C45 C46 Er2 74.0(4) . . ?
C42 C46 H46A 126.4 . . ?
C45 C46 H46A 126.4 . . ?
Er2 C46 H46A 117.2 . . ?
N24 C47 C52 108.9(6) . . ?
N24 C47 C48 131.8(7) . . ?
C52 C47 C48 119.3(6) . . ?
C49 C48 C47 116.3(7) . . ?
C49 C48 H48A 121.9 . . ?
C47 C48 H48A 121.9 . . ?
C48 C49 C50 124.6(7) . . ?
C48 C49 H49A 117.7 . . ?
C50 C49 H49A 117.7 . . ?
C49 C50 C51 119.8(7) . . ?
C49 C50 H50A 120.1 . . ?
C51 C50 H50A 120.1 . . ?
C52 C51 C50 117.5(7) . . ?
C52 C51 H51A 121.3 . . ?
C50 C51 H51A 121.3 . . ?
C51 C52 C47 122.4(6) . . ?
C51 C52 N22 131.0(6) . . ?
C47 C52 N22 106.6(6) . . ?
C54 C53 H53A 109.5 . . ?
C54 C53 H53B 109.5 . . ?
H53A C53 H53B 109.5 . . ?
C54 C53 H53C 109.5 . . ?
H53A C53 H53C 109.5 . . ?
H53B C53 H53C 109.5 . . ?
N13 C54 C55 107.3(7) . . ?
N13 C54 C53 122.2(8) . . ?
C55 C54 C53 130.3(8) . . ?
C56 C55 C54 107.6(8) . . ?
C56 C55 H55A 126.2 . . ?
C54 C55 H55A 126.2 . . ?
C55 C56 N14 109.9(7) . . ?
C55 C56 C57 128.2(8) . . ?
N14 C56 C57 121.9(7) . . ?
C56 C57 H57A 109.5 . . ?
C56 C57 H57B 109.5 . . ?
H57A C57 H57B 109.5 . . ?
C56 C57 H57C 109.5 . . ?
H57A C57 H57C 109.5 . . ?
H57B C57 H57C 109.5 . . ?
C59 C58 H58A 109.5 . . ?
C59 C58 H58B 109.5 . . ?
H58A C58 H58B 109.5 . . ?
C59 C58 H58C 109.5 . . ?
H58A C58 H58C 109.5 . . ?
H58B C58 H58C 109.5 . . ?
C60 C59 N15 106.2(8) . . ?
C60 C59 C58 130.8(8) . . ?
N15 C59 C58 122.9(8) . . ?
C59 C60 C61 106.7(8) . . ?
C59 C60 H60A 126.6 . . ?
C61 C60 H60A 126.6 . . ?
N16 C61 C60 111.0(7) . . ?
N16 C61 C62 123.7(7) . . ?
C60 C61 C62 125.2(7) . . ?
C61 C62 H62A 109.5 . . ?
C61 C62 H62B 109.5 . . ?
H62A C62 H62B 109.5 . . ?
C61 C62 H62C 109.5 . . ?
H62A C62 H62C 109.5 . . ?
H62B C62 H62C 109.5 . . ?
C64 C63 H63A 109.5 . . ?
C64 C63 H63B 109.5 . . ?
H63A C63 H63B 109.5 . . ?
C64 C63 H63C 109.5 . . ?
H63A C63 H63C 109.5 . . ?
H63B C63 H63C 109.5 . . ?
N17 C64 C65 109.4(7) . . ?
N17 C64 C63 123.0(7) . . ?
C65 C64 C63 127.4(8) . . ?
C64 C65 C66 104.5(6) . . ?
C64 C65 H65A 127.8 . . ?
C66 C65 H65A 127.8 . . ?
N18 C66 C65 109.7(6) . . ?
N18 C66 C67 126.3(7) . . ?
C65 C66 C67 124.1(6) . . ?
C66 C67 H67A 109.5 . . ?
C66 C67 H67B 109.5 . . ?
H67A C67 H67B 109.5 . . ?
C66 C67 H67C 109.5 . . ?
H67A C67 H67C 109.5 . . ?
H67B C67 H67C 109.5 . . ?
C72 C68 C69 106.9(8) . . ?
C72 C68 Er3 73.4(5) . . ?
C69 C68 Er3 76.7(4) . . ?
C72 C68 H68A 126.5 . . ?
C69 C68 H68A 126.5 . . ?
Er3 C68 H68A 115.6 . . ?
C68 C69 C70 106.0(7) . . ?
C68 C69 Er3 72.6(4) . . ?
C70 C69 Er3 76.2(4) . . ?
C68 C69 H69A 127.0 . . ?
C70 C69 H69A 127.0 . . ?
Er3 C69 H69A 116.5 . . ?
C71 C70 C69 108.0(8) . . ?
C71 C70 Er3 72.3(5) . . ?
C69 C70 Er3 73.2(4) . . ?
C71 C70 H70A 126.0 . . ?
C69 C70 H70A 126.0 . . ?
Er3 C70 H70A 120.3 . . ?
C72 C71 C70 107.6(8) . . ?
C72 C71 Er3 72.8(5) . . ?
C70 C71 Er3 78.2(5) . . ?
C72 C71 H71A 126.2 . . ?
C70 C71 H71A 126.2 . . ?
Er3 C71 H71A 115.1 . . ?
C71 C72 C68 111.4(8) . . ?
C71 C72 Er3 77.3(5) . . ?
C68 C72 Er3 76.4(5) . . ?
C71 C72 H72A 124.3 . . ?
C68 C72 H72A 124.3 . . ?
Er3 C72 H72A 113.7 . . ?
C78 C73 N27 108.0(6) . . ?
C78 C73 C74 121.9(6) . . ?
N27 C73 C74 130.1(6) . . ?
C75 C74 C73 115.1(7) . . ?
C75 C74 H74A 122.4 . . ?
C73 C74 H74A 122.4 . . ?
C74 C75 C76 123.1(7) . . ?
C74 C75 H75A 118.5 . . ?
C76 C75 H75A 118.5 . . ?
C77 C76 C75 122.3(7) . . ?
C77 C76 H76A 118.9 . . ?
C75 C76 H76A 118.9 . . ?
C76 C77 C78 116.7(7) . . ?
C76 C77 H77A 121.6 . . ?
C78 C77 H77A 121.6 . . ?
N25 C78 C73 107.7(6) . . ?
N25 C78 C77 131.5(6) . . ?
C73 C78 C77 120.8(6) . . ?
C82 O1 C79 104.3(10) . . ?
C80 C79 O1 106.0(11) . . ?
C80 C79 H79A 110.5 . . ?
O1 C79 H79A 110.5 . . ?
C80 C79 H79B 110.5 . . ?
O1 C79 H79B 110.5 . . ?
H79A C79 H79B 108.7 . . ?
C81 C80 C79 106.9(12) . . ?
C81 C80 H80A 110.3 . . ?
C79 C80 H80A 110.3 . . ?
C81 C80 H80B 110.3 . . ?
C79 C80 H80B 110.3 . . ?
H80A C80 H80B 108.6 . . ?
C82 C81 C80 108.3(12) . . ?
C82 C81 H81A 110.0 . . ?
C80 C81 H81A 110.0 . . ?
C82 C81 H81B 110.0 . . ?
C80 C81 H81B 110.0 . . ?
H81A C81 H81B 108.4 . . ?
C81 C82 O1 107.7(12) . . ?
C81 C82 H82A 110.2 . . ?
O1 C82 H82A 110.2 . . ?
C81 C82 H82B 110.2 . . ?
O1 C82 H82B 110.2 . . ?
H82A C82 H82B 108.5 . . ?
C83 O2 C86 100.0(11) . . ?
C84 C83 O2 110.4(14) . . ?
C84 C83 H83A 109.6 . . ?
O2 C83 H83A 109.6 . . ?
C84 C83 H83B 109.6 . . ?
O2 C83 H83B 109.6 . . ?
H83A C83 H83B 108.1 . . ?
C83 C84 C85 98.9(14) . . ?
C83 C84 H84A 112.0 . . ?
C85 C84 H84A 112.0 . . ?
C83 C84 H84B 112.0 . . ?
C85 C84 H84B 112.0 . . ?
H84A C84 H84B 109.7 . . ?
C86 C85 C84 104.9(14) . . ?
C86 C85 H85A 110.8 . . ?
C84 C85 H85A 110.8 . . ?
C86 C85 H85B 110.8 . . ?
C84 C85 H85B 110.8 . . ?
H85A C85 H85B 108.8 . . ?
C85 C86 O2 106.9(13) . . ?
C85 C86 H86A 110.3 . . ?
O2 C86 H86A 110.3 . . ?
C85 C86 H86B 110.3 . . ?
O2 C86 H86B 110.3 . . ?
H86A C86 H86B 108.6 . . ?

loop_
_geom_bond_atom_site_label_1
_geom_bond_atom_site_label_2
_geom_bond_distance
_geom_bond_site_symmetry_2
_geom_bond_publ_flag
Er1 N19 2.431(5) . ?
Er1 N27 2.431(5) . ?
Er1 N6 2.457(5) . ?
Er1 N2 2.489(5) . ?
Er1 N4 2.502(6) . ?
Er1 C18 2.633(6) . ?
Er1 C17 2.650(7) . ?
Er1 C19 2.651(7) . ?
Er1 C16 2.659(7) . ?
Er1 C20 2.662(7) . ?
Er2 N22 2.411(6) . ?
Er2 N21 2.427(5) . ?
Er2 N12 2.449(5) . ?
Er2 N10 2.465(6) . ?
Er2 N8 2.481(6) . ?
Er2 C44 2.617(7) . ?
Er2 C43 2.657(7) . ?
Er2 C45 2.664(7) . ?
Er2 C42 2.675(7) . ?
Er2 C46 2.691(7) . ?
Er3 N24 2.436(5) . ?
Er3 N25 2.441(5) . ?
Er3 N16 2.456(6) . ?
Er3 N14 2.467(5) . ?
Er3 N18 2.488(6) . ?
Er3 C72 2.601(8) . ?
Er3 C68 2.638(7) . ?
Er3 C71 2.656(9) . ?
Er3 C69 2.691(7) . ?
Er3 C70 2.729(8) . ?
B1 N1 1.517(10) . ?
B1 N3 1.527(10) . ?
B1 N5 1.539(10) . ?
B1 H1B 1.07(2) . ?
B2 N11 1.516(10) . ?
B2 N9 1.521(10) . ?
B2 N7 1.566(10) . ?
B2 H2B 1.09(2) . ?
B3 N17 1.537(9) . ?
B3 N13 1.543(10) . ?
B3 N15 1.546(10) . ?
B3 H3B 1.08(2) . ?
N1 C2 1.336(9) . ?
N1 N2 1.378(7) . ?
N2 C4 1.322(8) . ?
N3 C7 1.350(9) . ?
N3 N4 1.369(7) . ?
N4 C9 1.307(8) . ?
N5 N6 1.349(7) . ?
N5 C12 1.357(9) . ?
N6 C14 1.337(9) . ?
N7 C28 1.333(9) . ?
N7 N8 1.381(7) . ?
N8 C30 1.336(8) . ?
N9 C33 1.343(9) . ?
N9 N10 1.368(8) . ?
N10 C35 1.328(9) . ?
N11 C38 1.352(8) . ?
N11 N12 1.389(7) . ?
N12 C40 1.352(8) . ?
N13 C54 1.340(9) . ?
N13 N14 1.377(7) . ?
N14 C56 1.360(9) . ?
N15 N16 1.348(7) . ?
N15 C59 1.380(9) . ?
N16 C61 1.337(8) . ?
N17 C64 1.327(8) . ?
N17 N18 1.365(7) . ?
N18 C66 1.315(8) . ?
N19 N20 1.331(7) . ?
N19 C26 1.344(8) . ?
N20 N21 1.328(7) . ?
N20 H20A 0.8600 . ?
N21 C21 1.366(8) . ?
N22 N23 1.328(7) . ?
N22 C52 1.407(8) . ?
N23 N24 1.348(7) . ?
N23 H23A 0.8600 . ?
N24 C47 1.368(8) . ?
N25 N26 1.318(7) . ?
N25 C78 1.363(8) . ?
N26 N27 1.337(7) . ?
N26 H26A 0.8600 . ?
N27 C73 1.400(8) . ?
C1 C2 1.515(10) . ?
C1 H1A 0.9600 . ?
C1 H1C 0.9600 . ?
C1 H1D 0.9600 . ?
C2 C3 1.341(10) . ?
C3 C4 1.378(10) . ?
C3 H3A 0.9300 . ?
C4 C5 1.487(10) . ?
C5 H5A 0.9600 . ?
C5 H5B 0.9600 . ?
C5 H5C 0.9600 . ?
C6 C7 1.504(10) . ?
C6 H6A 0.9600 . ?
C6 H6B 0.9600 . ?
C6 H6C 0.9600 . ?
C7 C8 1.360(10) . ?
C8 C9 1.401(9) . ?
C8 H8A 0.9300 . ?
C9 C10 1.496(9) . ?
C10 H10A 0.9600 . ?
C10 H10B 0.9600 . ?
C10 H10C 0.9600 . ?
C11 C12 1.488(11) . ?
C11 H11A 0.9600 . ?
C11 H11B 0.9600 . ?
C11 H11C 0.9600 . ?
C12 C13 1.352(11) . ?
C13 C14 1.373(10) . ?
C13 H13A 0.9300 . ?
C14 C15 1.504(11) . ?
C15 H15A 0.9600 . ?
C15 H15B 0.9600 . ?
C15 H15C 0.9600 . ?
C16 C20 1.368(10) . ?
C16 C17 1.389(10) . ?
C16 H16A 0.9300 . ?
C17 C18 1.397(10) . ?
C17 H17A 0.9300 . ?
C18 C19 1.382(10) . ?
C18 H18A 0.9300 . ?
C19 C20 1.372(10) . ?
C19 H19A 0.9300 . ?
C20 H20B 0.9300 . ?
C21 C26 1.399(8) . ?
C21 C22 1.404(9) . ?
C22 C23 1.366(9) . ?
C22 H22A 0.9300 . ?
C23 C24 1.388(11) . ?
C23 H23B 0.9300 . ?
C24 C25 1.387(10) . ?
C24 H24A 0.9300 . ?
C25 C26 1.394(9) . ?
C25 H25A 0.9300 . ?
C27 C28 1.520(10) . ?
C27 H27A 0.9600 . ?
C27 H27B 0.9600 . ?
C27 H27C 0.9600 . ?
C28 C29 1.348(10) . ?
C29 C30 1.370(10) . ?
C29 H29A 0.9300 . ?
C30 C31 1.480(9) . ?
C31 H31A 0.9600 . ?
C31 H31B 0.9600 . ?
C31 H31C 0.9600 . ?
C32 C33 1.466(12) . ?
C32 H32A 0.9600 . ?
C32 H32B 0.9600 . ?
C32 H32C 0.9600 . ?
C33 C34 1.397(11) . ?
C34 C35 1.360(10) . ?
C34 H34A 0.9300 . ?
C35 C36 1.513(11) . ?
C36 H36A 0.9600 . ?
C36 H36B 0.9600 . ?
C36 H36C 0.9600 . ?
C37 C38 1.487(10) . ?
C37 H37A 0.9600 . ?
C37 H37B 0.9600 . ?
C37 H37C 0.9600 . ?
C38 C39 1.360(10) . ?
C39 C40 1.380(10) . ?
C39 H39A 0.9300 . ?
C40 C41 1.464(10) . ?
C41 H41A 0.9600 . ?
C41 H41B 0.9600 . ?
C41 H41C 0.9600 . ?
C42 C46 1.371(10) . ?
C42 C43 1.392(10) . ?
C42 H42A 0.9300 . ?
C43 C44 1.406(10) . ?
C43 H43A 0.9300 . ?
C44 C45 1.365(10) . ?
C44 H44A 0.9300 . ?
C45 C46 1.381(10) . ?
C45 H45A 0.9300 . ?
C46 H46A 0.9300 . ?
C47 C52 1.389(9) . ?
C47 C48 1.437(9) . ?
C48 C49 1.334(10) . ?
C48 H48A 0.9300 . ?
C49 C50 1.377(10) . ?
C49 H49A 0.9300 . ?
C50 C51 1.390(9) . ?
C50 H50A 0.9300 . ?
C51 C52 1.372(9) . ?
C51 H51A 0.9300 . ?
C53 C54 1.500(11) . ?
C53 H53A 0.9600 . ?
C53 H53B 0.9600 . ?
C53 H53C 0.9600 . ?
C54 C55 1.370(11) . ?
C55 C56 1.342(10) . ?
C55 H55A 0.9300 . ?
C56 C57 1.511(11) . ?
C57 H57A 0.9600 . ?
C57 H57B 0.9600 . ?
C57 H57C 0.9600 . ?
C58 C59 1.465(12) . ?
C58 H58A 0.9600 . ?
C58 H58B 0.9600 . ?
C58 H58C 0.9600 . ?
C59 C60 1.361(11) . ?
C60 C61 1.368(11) . ?
C60 H60A 0.9300 . ?
C61 C62 1.496(10) . ?
C62 H62A 0.9600 . ?
C62 H62B 0.9600 . ?
C62 H62C 0.9600 . ?
C63 C64 1.538(10) . ?
C63 H63A 0.9600 . ?
C63 H63B 0.9600 . ?
C63 H63C 0.9600 . ?
C64 C65 1.350(9) . ?
C65 C66 1.421(9) . ?
C65 H65A 0.9300 . ?
C66 C67 1.471(9) . ?
C67 H67A 0.9600 . ?
C67 H67B 0.9600 . ?
C67 H67C 0.9600 . ?
C68 C72 1.363(11) . ?
C68 C69 1.409(10) . ?
C68 H68A 0.9300 . ?
C69 C70 1.431(10) . ?
C69 H69A 0.9300 . ?
C70 C71 1.374(10) . ?
C70 H70A 0.9300 . ?
C71 C72 1.354(11) . ?
C71 H71A 0.9300 . ?
C72 H72A 0.9300 . ?
C73 C78 1.384(9) . ?
C73 C74 1.416(8) . ?
C74 C75 1.360(10) . ?
C74 H74A 0.9300 . ?
C75 C76 1.379(10) . ?
C75 H75A 0.9300 . ?
C76 C77 1.360(9) . ?
C76 H76A 0.9300 . ?
C77 C78 1.395(9) . ?
C77 H77A 0.9300 . ?
O1 C82 1.462(14) . ?
O1 C79 1.500(13) . ?
C79 C80 1.464(13) . ?
C79 H79A 0.9700 . ?
C79 H79B 0.9700 . ?
C80 C81 1.418(14) . ?
C80 H80A 0.9700 . ?
C80 H80B 0.9700 . ?
C81 C82 1.384(13) . ?
C81 H81A 0.9700 . ?
C81 H81B 0.9700 . ?
C82 H82A 0.9700 . ?
C82 H82B 0.9700 . ?
O2 C83 1.477(15) . ?
O2 C86 1.500(15) . ?
C83 C84 1.442(15) . ?
C83 H83A 0.9700 . ?
C83 H83B 0.9700 . ?
C84 C85 1.449(15) . ?
C84 H84A 0.9700 . ?
C84 H84B 0.9700 . ?
C85 C86 1.412(15) . ?
C85 H85A 0.9700 . ?
C85 H85B 0.9700 . ?
C86 H86A 0.9700 . ?
C86 H86B 0.9700 . ?

loop_
_geom_torsion_atom_site_label_1
_geom_torsion_atom_site_label_2
_geom_torsion_atom_site_label_3
_geom_torsion_atom_site_label_4
_geom_torsion
_geom_torsion_site_symmetry_1
_geom_torsion_site_symmetry_2
_geom_torsion_site_symmetry_3
_geom_torsion_site_symmetry_4
_geom_torsion_publ_flag
N3 B1 N1 C2 111.5(8) . . . . ?
N5 B1 N1 C2 -125.2(8) . . . . ?
N3 B1 N1 N2 -62.2(8) . . . . ?
N5 B1 N1 N2 61.0(9) . . . . ?
C2 N1 N2 C4 -2.0(8) . . . . ?
B1 N1 N2 C4 172.8(7) . . . . ?
C2 N1 N2 Er1 -177.4(5) . . . . ?
B1 N1 N2 Er1 -2.5(8) . . . . ?
N19 Er1 N2 C4 -47.8(7) . . . . ?
N27 Er1 N2 C4 -143.2(6) . . . . ?
N6 Er1 N2 C4 155.1(7) . . . . ?
N4 Er1 N2 C4 -128.0(7) . . . . ?
C18 Er1 N2 C4 33.6(8) . . . . ?
C17 Er1 N2 C4 29.7(7) . . . . ?
C19 Er1 N2 C4 70.2(8) . . . . ?
C16 Er1 N2 C4 56.6(7) . . . . ?
C20 Er1 N2 C4 79.8(7) . . . . ?
N19 Er1 N2 N1 125.9(5) . . . . ?
N27 Er1 N2 N1 30.5(7) . . . . ?
N6 Er1 N2 N1 -31.2(5) . . . . ?
N4 Er1 N2 N1 45.7(5) . . . . ?
C18 Er1 N2 N1 -152.7(4) . . . . ?
C17 Er1 N2 N1 -156.6(5) . . . . ?
C19 Er1 N2 N1 -116.2(5) . . . . ?
C16 Er1 N2 N1 -129.7(5) . . . . ?
C20 Er1 N2 N1 -106.5(5) . . . . ?
N1 B1 N3 C7 -124.0(7) . . . . ?
N5 B1 N3 C7 110.5(8) . . . . ?
N1 B1 N3 N4 56.5(8) . . . . ?
N5 B1 N3 N4 -69.0(8) . . . . ?
C7 N3 N4 C9 1.9(7) . . . . ?
B1 N3 N4 C9 -178.5(6) . . . . ?
C7 N3 N4 Er1 -168.6(4) . . . . ?
B1 N3 N4 Er1 11.1(8) . . . . ?
N19 Er1 N4 C9 51.8(6) . . . . ?
N27 Er1 N4 C9 -44.6(6) . . . . ?
N6 Er1 N4 C9 -130.6(7) . . . . ?
N2 Er1 N4 C9 142.5(7) . . . . ?
C18 Er1 N4 C9 4.6(10) . . . . ?
C17 Er1 N4 C9 82.7(8) . . . . ?
C19 Er1 N4 C9 -74.6(8) . . . . ?
C16 Er1 N4 C9 151.8(6) . . . . ?
C20 Er1 N4 C9 -143.7(6) . . . . ?
N19 Er1 N4 N3 -141.0(5) . . . . ?
N27 Er1 N4 N3 122.6(4) . . . . ?
N6 Er1 N4 N3 36.7(4) . . . . ?
N2 Er1 N4 N3 -50.2(4) . . . . ?
C18 Er1 N4 N3 171.9(5) . . . . ?
C17 Er1 N4 N3 -110.0(6) . . . . ?
C19 Er1 N4 N3 92.6(6) . . . . ?
C16 Er1 N4 N3 -41.0(7) . . . . ?
C20 Er1 N4 N3 23.6(7) . . . . ?
N1 B1 N5 N6 -72.4(9) . . . . ?
N3 B1 N5 N6 50.7(9) . . . . ?
N1 B1 N5 C12 120.5(8) . . . . ?
N3 B1 N5 C12 -116.4(8) . . . . ?
C12 N5 N6 C14 1.9(8) . . . . ?
B1 N5 N6 C14 -167.2(7) . . . . ?
C12 N5 N6 Er1 -172.1(5) . . . . ?
B1 N5 N6 Er1 18.9(8) . . . . ?
N19 Er1 N6 C14 141.7(7) . . . . ?
N27 Er1 N6 C14 55.6(7) . . . . ?
N2 Er1 N6 C14 -148.7(7) . . . . ?
N4 Er1 N6 C14 136.1(7) . . . . ?
C18 Er1 N6 C14 -25.1(8) . . . . ?
C17 Er1 N6 C14 -61.2(8) . . . . ?
C19 Er1 N6 C14 -23.4(7) . . . . ?
C16 Er1 N6 C14 -72.1(7) . . . . ?
C20 Er1 N6 C14 -50.4(7) . . . . ?
N19 Er1 N6 N5 -46.5(8) . . . . ?
N27 Er1 N6 N5 -132.6(5) . . . . ?
N2 Er1 N6 N5 23.1(5) . . . . ?
N4 Er1 N6 N5 -52.1(5) . . . . ?
C18 Er1 N6 N5 146.7(5) . . . . ?
C17 Er1 N6 N5 110.6(5) . . . . ?
C19 Er1 N6 N5 148.4(5) . . . . ?
C16 Er1 N6 N5 99.6(5) . . . . ?
C20 Er1 N6 N5 121.4(5) . . . . ?
N11 B2 N7 C28 -120.8(8) . . . . ?
N9 B2 N7 C28 112.9(8) . . . . ?
N11 B2 N7 N8 65.7(8) . . . . ?
N9 B2 N7 N8 -60.7(8) . . . . ?
C28 N7 N8 C30 0.6(7) . . . . ?
B2 N7 N8 C30 175.3(6) . . . . ?
C28 N7 N8 Er2 -179.5(5) . . . . ?
B2 N7 N8 Er2 -4.7(7) . . . . ?
N22 Er2 N8 C30 48.8(6) . . . . ?
N21 Er2 N8 C30 -47.9(6) . . . . ?
N12 Er2 N8 C30 137.9(7) . . . . ?
N10 Er2 N8 C30 -133.9(7) . . . . ?
C44 Er2 N8 C30 1.0(10) . . . . ?
C43 Er2 N8 C30 78.5(8) . . . . ?
C45 Er2 N8 C30 -75.4(8) . . . . ?
C42 Er2 N8 C30 148.5(6) . . . . ?
C46 Er2 N8 C30 -145.2(6) . . . . ?
N22 Er2 N8 N7 -131.1(4) . . . . ?
N21 Er2 N8 N7 132.2(4) . . . . ?
N12 Er2 N8 N7 -42.0(4) . . . . ?
N10 Er2 N8 N7 46.1(4) . . . . ?
C44 Er2 N8 N7 -179.0(5) . . . . ?
C43 Er2 N8 N7 -101.4(6) . . . . ?
C45 Er2 N8 N7 104.6(6) . . . . ?
C42 Er2 N8 N7 -31.4(7) . . . . ?
C46 Er2 N8 N7 34.8(7) . . . . ?
N11 B2 N9 C33 129.9(8) . . . . ?
N7 B2 N9 C33 -106.0(8) . . . . ?
N11 B2 N9 N10 -62.1(8) . . . . ?
N7 B2 N9 N10 62.0(9) . . . . ?
C33 N9 N10 C35 -2.1(8) . . . . ?
B2 N9 N10 C35 -171.7(6) . . . . ?
C33 N9 N10 Er2 173.4(5) . . . . ?
B2 N9 N10 Er2 3.8(8) . . . . ?
N22 Er2 N10 C35 134.1(7) . . . . ?
N21 Er2 N10 C35 49.4(7) . . . . ?
N12 Er2 N10 C35 -156.3(7) . . . . ?
N8 Er2 N10 C35 127.9(7) . . . . ?
C44 Er2 N10 C35 -32.6(8) . . . . ?
C43 Er2 N10 C35 -69.2(7) . . . . ?
C45 Er2 N10 C35 -30.6(7) . . . . ?
C42 Er2 N10 C35 -79.3(7) . . . . ?
C46 Er2 N10 C35 -57.5(7) . . . . ?
N22 Er2 N10 N9 -39.7(7) . . . . ?
N21 Er2 N10 N9 -124.4(5) . . . . ?
N12 Er2 N10 N9 29.8(5) . . . . ?
N8 Er2 N10 N9 -45.9(5) . . . . ?
C44 Er2 N10 N9 153.5(4) . . . . ?
C43 Er2 N10 N9 117.0(5) . . . . ?
C45 Er2 N10 N9 155.6(5) . . . . ?
C42 Er2 N10 N9 106.8(5) . . . . ?
C46 Er2 N10 N9 128.7(5) . . . . ?
N9 B2 N11 C38 -115.7(8) . . . . ?
N7 B2 N11 C38 120.6(7) . . . . ?
N9 B2 N11 N12 73.0(8) . . . . ?
N7 B2 N11 N12 -50.7(9) . . . . ?
C38 N11 N12 C40 -3.3(7) . . . . ?
B2 N11 N12 C40 169.4(7) . . . . ?
C38 N11 N12 Er2 167.3(4) . . . . ?
B2 N11 N12 Er2 -20.0(8) . . . . ?
N22 Er2 N12 C40 -59.1(7) . . . . ?
N21 Er2 N12 C40 -150.0(6) . . . . ?
N10 Er2 N12 C40 145.3(7) . . . . ?
N8 Er2 N12 C40 -138.1(7) . . . . ?
C44 Er2 N12 C40 22.9(8) . . . . ?
C43 Er2 N12 C40 19.4(7) . . . . ?
C45 Er2 N12 C40 58.8(7) . . . . ?
C42 Er2 N12 C40 46.9(7) . . . . ?
C46 Er2 N12 C40 69.3(7) . . . . ?
N22 Er2 N12 N11 133.8(5) . . . . ?
N21 Er2 N12 N11 42.9(7) . . . . ?
N10 Er2 N12 N11 -21.8(4) . . . . ?
N8 Er2 N12 N11 54.8(4) . . . . ?
C44 Er2 N12 N11 -144.2(4) . . . . ?
C43 Er2 N12 N11 -147.7(5) . . . . ?
C45 Er2 N12 N11 -108.3(5) . . . . ?
C42 Er2 N12 N11 -120.2(5) . . . . ?
C46 Er2 N12 N11 -97.8(5) . . . . ?
N17 B3 N13 C54 119.9(8) . . . . ?
N15 B3 N13 C54 -118.5(8) . . . . ?
N17 B3 N13 N14 -46.6(8) . . . . ?
N15 B3 N13 N14 75.0(7) . . . . ?
C54 N13 N14 C56 -0.7(7) . . . . ?
B3 N13 N14 C56 168.0(6) . . . . ?
C54 N13 N14 Er3 167.0(5) . . . . ?
B3 N13 N14 Er3 -24.3(7) . . . . ?
N24 Er3 N14 C56 -156.8(6) . . . . ?
N25 Er3 N14 C56 -61.9(6) . . . . ?
N16 Er3 N14 C56 143.0(6) . . . . ?
N18 Er3 N14 C56 -141.9(7) . . . . ?
C72 Er3 N14 C56 18.4(7) . . . . ?
C68 Er3 N14 C56 53.3(7) . . . . ?
C71 Er3 N14 C56 15.7(6) . . . . ?
C69 Er3 N14 C56 65.5(7) . . . . ?
C70 Er3 N14 C56 42.5(6) . . . . ?
N24 Er3 N14 N13 40.4(6) . . . . ?
N25 Er3 N14 N13 135.4(4) . . . . ?
N16 Er3 N14 N13 -19.7(4) . . . . ?
N18 Er3 N14 N13 55.3(4) . . . . ?
C72 Er3 N14 N13 -144.3(4) . . . . ?
C68 Er3 N14 N13 -109.4(5) . . . . ?
C71 Er3 N14 N13 -147.0(4) . . . . ?
C69 Er3 N14 N13 -97.2(4) . . . . ?
C70 Er3 N14 N13 -120.2(4) . . . . ?
N17 B3 N15 N16 61.9(8) . . . . ?
N13 B3 N15 N16 -59.4(8) . . . . ?
N17 B3 N15 C59 -110.8(8) . . . . ?
N13 B3 N15 C59 127.9(7) . . . . ?
C59 N15 N16 C61 -1.8(8) . . . . ?
B3 N15 N16 C61 -175.5(6) . . . . ?
C59 N15 N16 Er3 174.2(5) . . . . ?
B3 N15 N16 Er3 0.5(8) . . . . ?
N24 Er3 N16 C61 48.1(7) . . . . ?
N25 Er3 N16 C61 141.0(6) . . . . ?
N14 Er3 N16 C61 -153.6(7) . . . . ?
N18 Er3 N16 C61 129.8(7) . . . . ?
C72 Er3 N16 C61 -33.1(7) . . . . ?
C68 Er3 N16 C61 -29.0(7) . . . . ?
C71 Er3 N16 C61 -69.4(7) . . . . ?
C69 Er3 N16 C61 -56.0(7) . . . . ?
C70 Er3 N16 C61 -79.0(7) . . . . ?
N24 Er3 N16 N15 -126.5(5) . . . . ?
N25 Er3 N16 N15 -33.6(7) . . . . ?
N14 Er3 N16 N15 31.8(5) . . . . ?
N18 Er3 N16 N15 -44.8(4) . . . . ?
C72 Er3 N16 N15 152.3(5) . . . . ?
C68 Er3 N16 N15 156.4(5) . . . . ?
C71 Er3 N16 N15 116.0(5) . . . . ?
C69 Er3 N16 N15 129.4(5) . . . . ?
C70 Er3 N16 N15 106.4(5) . . . . ?
N13 B3 N17 C64 -108.0(8) . . . . ?
N15 B3 N17 C64 128.5(7) . . . . ?
N13 B3 N17 N18 72.5(7) . . . . ?
N15 B3 N17 N18 -51.0(8) . . . . ?
C64 N17 N18 C66 -2.5(7) . . . . ?
B3 N17 N18 C66 177.1(6) . . . . ?
C64 N17 N18 Er3 164.2(4) . . . . ?
B3 N17 N18 Er3 -16.2(7) . . . . ?
N24 Er3 N18 C66 -59.0(6) . . . . ?
N25 Er3 N18 C66 40.6(6) . . . . ?
N16 Er3 N18 C66 -144.6(6) . . . . ?
N14 Er3 N18 C66 127.3(6) . . . . ?
C72 Er3 N18 C66 -3.8(10) . . . . ?
C68 Er3 N18 C66 -84.1(8) . . . . ?
C71 Er3 N18 C66 70.6(8) . . . . ?
C69 Er3 N18 C66 -156.7(6) . . . . ?
C70 Er3 N18 C66 136.3(6) . . . . ?
N24 Er3 N18 N17 138.6(4) . . . . ?
N25 Er3 N18 N17 -121.7(4) . . . . ?
N16 Er3 N18 N17 53.0(4) . . . . ?
N14 Er3 N18 N17 -35.0(4) . . . . ?
C72 Er3 N18 N17 -166.2(6) . . . . ?
C68 Er3 N18 N17 113.6(6) . . . . ?
C71 Er3 N18 N17 -91.8(6) . . . . ?
C69 Er3 N18 N17 40.9(7) . . . . ?
C70 Er3 N18 N17 -26.1(7) . . . . ?
N27 Er1 N19 N20 -58.6(5) . . . . ?
N6 Er1 N19 N20 -142.3(5) . . . . ?
N2 Er1 N19 N20 149.1(5) . . . . ?
N4 Er1 N19 N20 -136.7(5) . . . . ?
C18 Er1 N19 N20 26.2(5) . . . . ?
C17 Er1 N19 N20 56.7(5) . . . . ?
C19 Er1 N19 N20 21.4(5) . . . . ?
C16 Er1 N19 N20 72.4(5) . . . . ?
C20 Er1 N19 N20 52.6(5) . . . . ?
N27 Er1 N19 C26 127.2(6) . . . . ?
N6 Er1 N19 C26 43.5(9) . . . . ?
N2 Er1 N19 C26 -25.1(6) . . . . ?
N4 Er1 N19 C26 49.1(6) . . . . ?
C18 Er1 N19 C26 -148.0(7) . . . . ?
C17 Er1 N19 C26 -117.5(7) . . . . ?
C19 Er1 N19 C26 -152.8(6) . . . . ?
C16 Er1 N19 C26 -101.8(7) . . . . ?
C20 Er1 N19 C26 -121.6(6) . . . . ?
C26 N19 N20 N21 -2.8(7) . . . . ?
Er1 N19 N20 N21 -178.5(4) . . . . ?
N19 N20 N21 C21 2.0(7) . . . . ?
N19 N20 N21 Er2 173.3(4) . . . . ?
N22 Er2 N21 N20 64.4(5) . . . . ?
N12 Er2 N21 N20 153.3(4) . . . . ?
N10 Er2 N21 N20 -141.7(5) . . . . ?
N8 Er2 N21 N20 141.6(5) . . . . ?
C44 Er2 N21 N20 -20.6(5) . . . . ?
C43 Er2 N21 N20 -14.8(5) . . . . ?
C45 Er2 N21 N20 -50.0(5) . . . . ?
C42 Er2 N21 N20 -48.1(6) . . . . ?
C46 Er2 N21 N20 -67.2(5) . . . . ?
N22 Er2 N21 C21 -127.1(6) . . . . ?
N12 Er2 N21 C21 -38.2(8) . . . . ?
N10 Er2 N21 C21 26.8(6) . . . . ?
N8 Er2 N21 C21 -50.0(6) . . . . ?
C44 Er2 N21 C21 147.8(6) . . . . ?
C43 Er2 N21 C21 153.7(6) . . . . ?
C45 Er2 N21 C21 118.4(6) . . . . ?
C42 Er2 N21 C21 120.3(6) . . . . ?
C46 Er2 N21 C21 101.3(6) . . . . ?
N21 Er2 N22 N23 -59.8(5) . . . . ?
N12 Er2 N22 N23 148.8(5) . . . . ?
N10 Er2 N22 N23 -142.0(4) . . . . ?
N8 Er2 N22 N23 -135.9(5) . . . . ?
C44 Er2 N22 N23 26.6(5) . . . . ?
C43 Er2 N22 N23 57.1(5) . . . . ?
C45 Er2 N22 N23 21.1(5) . . . . ?
C42 Er2 N22 N23 72.5(5) . . . . ?
C46 Er2 N22 N23 52.5(5) . . . . ?
N21 Er2 N22 C52 114.5(6) . . . . ?
N12 Er2 N22 C52 -37.0(6) . . . . ?
N10 Er2 N22 C52 32.2(8) . . . . ?
N8 Er2 N22 C52 38.4(6) . . . . ?
C44 Er2 N22 C52 -159.2(6) . . . . ?
C43 Er2 N22 C52 -128.7(6) . . . . ?
C45 Er2 N22 C52 -164.6(6) . . . . ?
C42 Er2 N22 C52 -113.3(6) . . . . ?
C46 Er2 N22 C52 -133.2(6) . . . . ?
C52 N22 N23 N24 0.5(7) . . . . ?
Er2 N22 N23 N24 176.3(4) . . . . ?
N22 N23 N24 C47 -0.3(7) . . . . ?
N22 N23 N24 Er3 177.0(4) . . . . ?
N25 Er3 N24 N23 62.8(4) . . . . ?
N16 Er3 N24 N23 -144.9(4) . . . . ?
N14 Er3 N24 N23 154.8(4) . . . . ?
N18 Er3 N24 N23 140.1(4) . . . . ?
C72 Er3 N24 N23 -21.1(4) . . . . ?
C68 Er3 N24 N23 -50.2(4) . . . . ?
C71 Er3 N24 N23 -17.0(5) . . . . ?
C69 Er3 N24 N23 -68.5(4) . . . . ?
C70 Er3 N24 N23 -49.2(5) . . . . ?
N25 Er3 N24 C47 -121.1(6) . . . . ?
N16 Er3 N24 C47 31.3(6) . . . . ?
N14 Er3 N24 C47 -29.1(8) . . . . ?
N18 Er3 N24 C47 -43.7(6) . . . . ?
C72 Er3 N24 C47 155.1(6) . . . . ?
C68 Er3 N24 C47 125.9(6) . . . . ?
C71 Er3 N24 C47 159.2(6) . . . . ?
C69 Er3 N24 C47 107.6(6) . . . . ?
C70 Er3 N24 C47 127.0(6) . . . . ?
N24 Er3 N25 N26 -58.5(5) . . . . ?
N16 Er3 N25 N26 -147.9(4) . . . . ?
N14 Er3 N25 N26 146.7(5) . . . . ?
N18 Er3 N25 N26 -136.9(5) . . . . ?
C72 Er3 N25 N26 27.1(5) . . . . ?
C68 Er3 N25 N26 21.2(5) . . . . ?
C71 Er3 N25 N26 56.5(5) . . . . ?
C69 Er3 N25 N26 53.4(5) . . . . ?
C70 Er3 N25 N26 72.7(5) . . . . ?
N24 Er3 N25 C78 118.4(6) . . . . ?
N16 Er3 N25 C78 29.0(8) . . . . ?
N14 Er3 N25 C78 -36.4(6) . . . . ?
N18 Er3 N25 C78 40.0(6) . . . . ?
C72 Er3 N25 C78 -156.0(6) . . . . ?
C68 Er3 N25 C78 -161.9(6) . . . . ?
C71 Er3 N25 C78 -126.6(6) . . . . ?
C69 Er3 N25 C78 -129.7(6) . . . . ?
C70 Er3 N25 C78 -110.4(6) . . . . ?
C78 N25 N26 N27 0.7(7) . . . . ?
Er3 N25 N26 N27 178.4(4) . . . . ?
N25 N26 N27 C73 -2.1(7) . . . . ?
N25 N26 N27 Er1 179.1(4) . . . . ?
N19 Er1 N27 N26 59.9(5) . . . . ?
N6 Er1 N27 N26 -144.6(5) . . . . ?
N2 Er1 N27 N26 153.7(4) . . . . ?
N4 Er1 N27 N26 138.8(5) . . . . ?
C18 Er1 N27 N26 -23.6(5) . . . . ?
C17 Er1 N27 N26 -18.4(5) . . . . ?
C19 Er1 N27 N26 -53.6(5) . . . . ?
C16 Er1 N27 N26 -51.1(5) . . . . ?
C20 Er1 N27 N26 -70.6(5) . . . . ?
N19 Er1 N27 C73 -118.4(6) . . . . ?
N6 Er1 N27 C73 37.0(6) . . . . ?
N2 Er1 N27 C73 -24.6(8) . . . . ?
N4 Er1 N27 C73 -39.5(6) . . . . ?
C18 Er1 N27 C73 158.1(6) . . . . ?
C17 Er1 N27 C73 163.3(6) . . . . ?
C19 Er1 N27 C73 128.1(6) . . . . ?
C16 Er1 N27 C73 130.5(6) . . . . ?
C20 Er1 N27 C73 111.1(6) . . . . ?
N2 N1 C2 C3 1.0(9) . . . . ?
B1 N1 C2 C3 -173.5(7) . . . . ?
N2 N1 C2 C1 -179.4(7) . . . . ?
B1 N1 C2 C1 6.2(13) . . . . ?
N1 C2 C3 C4 0.4(10) . . . . ?
C1 C2 C3 C4 -179.2(8) . . . . ?
N1 N2 C4 C3 2.3(8) . . . . ?
Er1 N2 C4 C3 176.5(5) . . . . ?
N1 N2 C4 C5 -176.2(7) . . . . ?
Er1 N2 C4 C5 -2.1(12) . . . . ?
C2 C3 C4 N2 -1.7(10) . . . . ?
C2 C3 C4 C5 176.7(8) . . . . ?
N4 N3 C7 C8 -1.1(8) . . . . ?
B1 N3 C7 C8 179.3(7) . . . . ?
N4 N3 C7 C6 179.9(7) . . . . ?
B1 N3 C7 C6 0.3(12) . . . . ?
N3 C7 C8 C9 -0.1(8) . . . . ?
C6 C7 C8 C9 178.9(7) . . . . ?
N3 N4 C9 C8 -2.0(8) . . . . ?
Er1 N4 C9 C8 166.2(5) . . . . ?
N3 N4 C9 C10 179.4(7) . . . . ?
Er1 N4 C9 C10 -12.4(11) . . . . ?
C7 C8 C9 N4 1.4(8) . . . . ?
C7 C8 C9 C10 -180.0(7) . . . . ?
N6 N5 C12 C13 -1.8(10) . . . . ?
B1 N5 C12 C13 166.4(8) . . . . ?
N6 N5 C12 C11 179.6(9) . . . . ?
B1 N5 C12 C11 -12.1(14) . . . . ?
N5 C12 C13 C14 1.0(10) . . . . ?
C11 C12 C13 C14 179.5(10) . . . . ?
N5 N6 C14 C13 -1.2(9) . . . . ?
Er1 N6 C14 C13 171.3(5) . . . . ?
N5 N6 C14 C15 177.5(7) . . . . ?
Er1 N6 C14 C15 -10.0(12) . . . . ?
C12 C13 C14 N6 0.1(10) . . . . ?
C12 C13 C14 C15 -178.5(8) . . . . ?
N19 Er1 C16 C20 -147.3(4) . . . . ?
N27 Er1 C16 C20 -40.5(6) . . . . ?
N6 Er1 C16 C20 46.5(5) . . . . ?
N2 Er1 C16 C20 127.9(5) . . . . ?
N4 Er1 C16 C20 118.8(5) . . . . ?
C18 Er1 C16 C20 -77.6(5) . . . . ?
C17 Er1 C16 C20 -115.6(7) . . . . ?
C19 Er1 C16 C20 -37.3(4) . . . . ?
N19 Er1 C16 C17 -31.7(5) . . . . ?
N27 Er1 C16 C17 75.1(6) . . . . ?
N6 Er1 C16 C17 162.1(5) . . . . ?
N2 Er1 C16 C17 -116.5(5) . . . . ?
N4 Er1 C16 C17 -125.6(5) . . . . ?
C18 Er1 C16 C17 38.1(4) . . . . ?
C19 Er1 C16 C17 78.3(5) . . . . ?
C20 Er1 C16 C17 115.6(7) . . . . ?
C20 C16 C17 C18 -0.3(8) . . . . ?
Er1 C16 C17 C18 -68.0(5) . . . . ?
C20 C16 C17 Er1 67.7(5) . . . . ?
N19 Er1 C17 C16 148.5(5) . . . . ?
N27 Er1 C17 C16 -122.7(5) . . . . ?
N6 Er1 C17 C16 -22.0(6) . . . . ?
N2 Er1 C17 C16 61.0(5) . . . . ?
N4 Er1 C17 C16 117.2(6) . . . . ?
C18 Er1 C17 C16 -112.4(7) . . . . ?
C19 Er1 C17 C16 -75.0(5) . . . . ?
C20 Er1 C17 C16 -35.7(5) . . . . ?
N19 Er1 C17 C18 -99.1(5) . . . . ?
N27 Er1 C17 C18 -10.3(5) . . . . ?
N6 Er1 C17 C18 90.4(5) . . . . ?
N2 Er1 C17 C18 173.4(5) . . . . ?
N4 Er1 C17 C18 -130.4(5) . . . . ?
C19 Er1 C17 C18 37.4(4) . . . . ?
C16 Er1 C17 C18 112.4(7) . . . . ?
C20 Er1 C17 C18 76.7(5) . . . . ?
C16 C17 C18 C19 -0.5(8) . . . . ?
Er1 C17 C18 C19 -69.3(5) . . . . ?
C16 C17 C18 Er1 68.8(5) . . . . ?
N19 Er1 C18 C19 -171.2(5) . . . . ?
N27 Er1 C18 C19 -76.4(5) . . . . ?
N6 Er1 C18 C19 3.3(6) . . . . ?
N2 Er1 C18 C19 105.1(5) . . . . ?
N4 Er1 C18 C19 -124.7(6) . . . . ?
C17 Er1 C18 C19 112.9(7) . . . . ?
C16 Er1 C18 C19 75.3(5) . . . . ?
C20 Er1 C18 C19 36.0(4) . . . . ?
N19 Er1 C18 C17 75.8(5) . . . . ?
N27 Er1 C18 C17 170.7(5) . . . . ?
N6 Er1 C18 C17 -109.6(5) . . . . ?
N2 Er1 C18 C17 -7.8(5) . . . . ?
N4 Er1 C18 C17 122.4(6) . . . . ?
C19 Er1 C18 C17 -112.9(7) . . . . ?
C16 Er1 C18 C17 -37.6(4) . . . . ?
C20 Er1 C18 C17 -76.9(5) . . . . ?
C17 C18 C19 C20 1.2(8) . . . . ?
Er1 C18 C19 C20 -68.0(5) . . . . ?
C17 C18 C19 Er1 69.2(5) . . . . ?
N19 Er1 C19 C20 124.7(5) . . . . ?
N27 Er1 C19 C20 -145.4(5) . . . . ?
N6 Er1 C19 C20 -62.0(5) . . . . ?
N2 Er1 C19 C20 19.5(6) . . . . ?
N4 Er1 C19 C20 -115.4(6) . . . . ?
C18 Er1 C19 C20 115.2(7) . . . . ?
C17 Er1 C19 C20 77.4(5) . . . . ?
C16 Er1 C19 C20 37.2(4) . . . . ?
N19 Er1 C19 C18 9.5(5) . . . . ?
N27 Er1 C19 C18 99.5(5) . . . . ?
N6 Er1 C19 C18 -177.2(5) . . . . ?
N2 Er1 C19 C18 -95.6(5) . . . . ?
N4 Er1 C19 C18 129.4(5) . . . . ?
C17 Er1 C19 C18 -37.8(4) . . . . ?
C16 Er1 C19 C18 -78.0(5) . . . . ?
C20 Er1 C19 C18 -115.2(7) . . . . ?
C17 C16 C20 C19 1.0(8) . . . . ?
Er1 C16 C20 C19 68.2(5) . . . . ?
C17 C16 C20 Er1 -67.2(5) . . . . ?
C18 C19 C20 C16 -1.3(8) . . . . ?
Er1 C19 C20 C16 -68.5(5) . . . . ?
C18 C19 C20 Er1 67.1(5) . . . . ?
N19 Er1 C20 C16 41.5(5) . . . . ?
N27 Er1 C20 C16 148.2(4) . . . . ?
N6 Er1 C20 C16 -132.2(5) . . . . ?
N2 Er1 C20 C16 -50.8(5) . . . . ?
N4 Er1 C20 C16 -119.1(5) . . . . ?
C18 Er1 C20 C16 76.6(5) . . . . ?
C17 Er1 C20 C16 36.4(4) . . . . ?
C19 Er1 C20 C16 113.2(7) . . . . ?
N19 Er1 C20 C19 -71.7(6) . . . . ?
N27 Er1 C20 C19 35.1(5) . . . . ?
N6 Er1 C20 C19 114.7(5) . . . . ?
N2 Er1 C20 C19 -164.0(5) . . . . ?
N4 Er1 C20 C19 127.7(5) . . . . ?
C18 Er1 C20 C19 -36.5(5) . . . . ?
C17 Er1 C20 C19 -76.8(5) . . . . ?
C16 Er1 C20 C19 -113.2(7) . . . . ?
N20 N21 C21 C26 -0.4(7) . . . . ?
Er2 N21 C21 C26 -170.0(4) . . . . ?
N20 N21 C21 C22 178.8(7) . . . . ?
Er2 N21 C21 C22 9.2(11) . . . . ?
N21 C21 C22 C23 -178.5(7) . . . . ?
C26 C21 C22 C23 0.5(11) . . . . ?
C21 C22 C23 C24 0.3(13) . . . . ?
C22 C23 C24 C25 -0.9(14) . . . . ?
C23 C24 C25 C26 0.6(13) . . . . ?
N20 N19 C26 C25 -177.2(8) . . . . ?
Er1 N19 C26 C25 -2.6(12) . . . . ?
N20 N19 C26 C21 2.4(7) . . . . ?
Er1 N19 C26 C21 176.9(5) . . . . ?
C24 C25 C26 N19 179.8(8) . . . . ?
C24 C25 C26 C21 0.3(12) . . . . ?
N21 C21 C26 N19 -1.2(8) . . . . ?
C22 C21 C26 N19 179.5(6) . . . . ?
N21 C21 C26 C25 178.4(6) . . . . ?
C22 C21 C26 C25 -0.9(11) . . . . ?
N8 N7 C28 C29 -1.1(9) . . . . ?
B2 N7 C28 C29 -175.2(7) . . . . ?
N8 N7 C28 C27 -179.7(7) . . . . ?
B2 N7 C28 C27 6.3(13) . . . . ?
N7 C28 C29 C30 1.1(9) . . . . ?
C27 C28 C29 C30 179.6(8) . . . . ?
N7 N8 C30 C29 0.1(8) . . . . ?
Er2 N8 C30 C29 -179.8(5) . . . . ?
N7 N8 C30 C31 179.3(7) . . . . ?
Er2 N8 C30 C31 -0.6(11) . . . . ?
C28 C29 C30 N8 -0.8(9) . . . . ?
C28 C29 C30 C31 -180.0(7) . . . . ?
N10 N9 C33 C34 3.1(9) . . . . ?
B2 N9 C33 C34 172.2(7) . . . . ?
N10 N9 C33 C32 179.4(10) . . . . ?
B2 N9 C33 C32 -11.4(14) . . . . ?
N9 C33 C34 C35 -2.8(10) . . . . ?
C32 C33 C34 C35 -179.1(10) . . . . ?
N9 N10 C35 C34 0.2(8) . . . . ?
Er2 N10 C35 C34 -174.1(5) . . . . ?
N9 N10 C35 C36 177.5(7) . . . . ?
Er2 N10 C35 C36 3.2(11) . . . . ?
C33 C34 C35 N10 1.6(10) . . . . ?
C33 C34 C35 C36 -175.6(8) . . . . ?
N12 N11 C38 C39 2.9(8) . . . . ?
B2 N11 C38 C39 -169.3(7) . . . . ?
N12 N11 C38 C37 -174.9(7) . . . . ?
B2 N11 C38 C37 12.9(11) . . . . ?
N11 C38 C39 C40 -1.4(8) . . . . ?
C37 C38 C39 C40 176.3(8) . . . . ?
N11 N12 C40 C39 2.4(8) . . . . ?
Er2 N12 C40 C39 -165.6(5) . . . . ?
N11 N12 C40 C41 -178.6(7) . . . . ?
Er2 N12 C40 C41 13.4(11) . . . . ?
C38 C39 C40 N12 -0.7(9) . . . . ?
C38 C39 C40 C41 -179.6(8) . . . . ?
N22 Er2 C42 C46 -147.3(5) . . . . ?
N21 Er2 C42 C46 -39.7(6) . . . . ?
N12 Er2 C42 C46 130.1(5) . . . . ?
N10 Er2 C42 C46 47.2(5) . . . . ?
N8 Er2 C42 C46 119.6(5) . . . . ?
C44 Er2 C42 C46 -77.0(5) . . . . ?
C43 Er2 C42 C46 -116.2(7) . . . . ?
C45 Er2 C42 C46 -37.2(5) . . . . ?
N22 Er2 C42 C43 -31.1(5) . . . . ?
N21 Er2 C42 C43 76.6(6) . . . . ?
N12 Er2 C42 C43 -113.7(5) . . . . ?
N10 Er2 C42 C43 163.5(5) . . . . ?
N8 Er2 C42 C43 -124.2(5) . . . . ?
C44 Er2 C42 C43 39.2(5) . . . . ?
C45 Er2 C42 C43 79.1(5) . . . . ?
C46 Er2 C42 C43 116.2(7) . . . . ?
C46 C42 C43 C44 0.3(9) . . . . ?
Er2 C42 C43 C44 -67.7(5) . . . . ?
C46 C42 C43 Er2 67.9(6) . . . . ?
N22 Er2 C43 C42 149.4(5) . . . . ?
N21 Er2 C43 C42 -122.1(5) . . . . ?
N12 Er2 C43 C42 63.5(5) . . . . ?
N10 Er2 C43 C42 -20.4(6) . . . . ?
N8 Er2 C43 C42 119.8(6) . . . . ?
C44 Er2 C43 C42 -110.7(7) . . . . ?
C45 Er2 C43 C42 -74.4(5) . . . . ?
C46 Er2 C43 C42 -35.2(5) . . . . ?
N22 Er2 C43 C44 -99.9(5) . . . . ?
N21 Er2 C43 C44 -11.4(5) . . . . ?
N12 Er2 C43 C44 174.2(5) . . . . ?
N10 Er2 C43 C44 90.3(5) . . . . ?
N8 Er2 C43 C44 -129.6(5) . . . . ?
C45 Er2 C43 C44 36.3(4) . . . . ?
C42 Er2 C43 C44 110.7(7) . . . . ?
C46 Er2 C43 C44 75.4(5) . . . . ?
C42 C43 C44 C45 -0.9(9) . . . . ?
Er2 C43 C44 C45 -70.5(6) . . . . ?
C42 C43 C44 Er2 69.5(5) . . . . ?
N22 Er2 C44 C45 -170.1(5) . . . . ?
N21 Er2 C44 C45 -76.0(4) . . . . ?
N12 Er2 C44 C45 107.4(4) . . . . ?
N10 Er2 C44 C45 4.1(5) . . . . ?
N8 Er2 C44 C45 -123.3(6) . . . . ?
C43 Er2 C44 C45 114.2(7) . . . . ?
C42 Er2 C44 C45 75.9(5) . . . . ?
C46 Er2 C44 C45 36.6(4) . . . . ?
N22 Er2 C44 C43 75.7(5) . . . . ?
N21 Er2 C44 C43 169.8(5) . . . . ?
N12 Er2 C44 C43 -6.8(6) . . . . ?
N10 Er2 C44 C43 -110.1(5) . . . . ?
N8 Er2 C44 C43 122.5(6) . . . . ?
C45 Er2 C44 C43 -114.2(7) . . . . ?
C42 Er2 C44 C43 -38.3(5) . . . . ?
C46 Er2 C44 C43 -77.6(5) . . . . ?
C43 C44 C45 C46 1.3(9) . . . . ?
Er2 C44 C45 C46 -68.7(6) . . . . ?
C43 C44 C45 Er2 69.9(5) . . . . ?
N22 Er2 C45 C44 10.8(5) . . . . ?
N21 Er2 C45 C44 100.6(5) . . . . ?
N12 Er2 C45 C44 -92.9(5) . . . . ?
N10 Er2 C45 C44 -176.5(4) . . . . ?
N8 Er2 C45 C44 127.8(5) . . . . ?
C43 Er2 C45 C44 -37.5(4) . . . . ?
C42 Er2 C45 C44 -77.5(5) . . . . ?
C46 Er2 C45 C44 -114.3(7) . . . . ?
N22 Er2 C45 C46 125.2(5) . . . . ?
N21 Er2 C45 C46 -145.1(5) . . . . ?
N12 Er2 C45 C46 21.4(6) . . . . ?
N10 Er2 C45 C46 -62.1(5) . . . . ?
N8 Er2 C45 C46 -117.8(5) . . . . ?
C44 Er2 C45 C46 114.3(7) . . . . ?
C43 Er2 C45 C46 76.8(5) . . . . ?
C42 Er2 C45 C46 36.8(5) . . . . ?
C43 C42 C46 C45 0.5(9) . . . . ?
Er2 C42 C46 C45 67.3(5) . . . . ?
C43 C42 C46 Er2 -66.8(5) . . . . ?
C44 C45 C46 C42 -1.1(9) . . . . ?
Er2 C45 C46 C42 -67.7(6) . . . . ?
C44 C45 C46 Er2 66.6(6) . . . . ?
N22 Er2 C46 C42 41.9(6) . . . . ?
N21 Er2 C46 C42 149.2(5) . . . . ?
N12 Er2 C46 C42 -49.0(5) . . . . ?
N10 Er2 C46 C42 -131.6(5) . . . . ?
N8 Er2 C46 C42 -120.4(5) . . . . ?
C44 Er2 C46 C42 76.9(5) . . . . ?
C43 Er2 C46 C42 36.1(5) . . . . ?
C45 Er2 C46 C42 113.6(7) . . . . ?
N22 Er2 C46 C45 -71.7(5) . . . . ?
N21 Er2 C46 C45 35.6(5) . . . . ?
N12 Er2 C46 C45 -162.6(5) . . . . ?
N10 Er2 C46 C45 114.8(5) . . . . ?
N8 Er2 C46 C45 126.0(5) . . . . ?
C44 Er2 C46 C45 -36.7(4) . . . . ?
C43 Er2 C46 C45 -77.5(5) . . . . ?
C42 Er2 C46 C45 -113.6(7) . . . . ?
N23 N24 C47 C52 0.0(7) . . . . ?
Er3 N24 C47 C52 -176.4(4) . . . . ?
N23 N24 C47 C48 179.8(6) . . . . ?
Er3 N24 C47 C48 3.4(11) . . . . ?
N24 C47 C48 C49 -178.3(7) . . . . ?
C52 C47 C48 C49 1.5(10) . . . . ?
C47 C48 C49 C50 -2.6(12) . . . . ?
C48 C49 C50 C51 4.2(12) . . . . ?
C49 C50 C51 C52 -4.3(11) . . . . ?
C50 C51 C52 C47 3.4(10) . . . . ?
C50 C51 C52 N22 -179.7(6) . . . . ?
N24 C47 C52 C51 177.8(6) . . . . ?
C48 C47 C52 C51 -2.0(10) . . . . ?
N24 C47 C52 N22 0.3(7) . . . . ?
C48 C47 C52 N22 -179.6(5) . . . . ?
N23 N22 C52 C51 -177.7(7) . . . . ?
Er2 N22 C52 C51 7.6(11) . . . . ?
N23 N22 C52 C47 -0.5(7) . . . . ?
Er2 N22 C52 C47 -175.2(4) . . . . ?
N14 N13 C54 C55 -1.0(9) . . . . ?
B3 N13 C54 C55 -168.8(7) . . . . ?
N14 N13 C54 C53 -176.3(8) . . . . ?
B3 N13 C54 C53 15.9(13) . . . . ?
N13 C54 C55 C56 2.3(10) . . . . ?
C53 C54 C55 C56 177.1(9) . . . . ?
C54 C55 C56 N14 -2.8(9) . . . . ?
C54 C55 C56 C57 177.7(8) . . . . ?
N13 N14 C56 C55 2.2(8) . . . . ?
Er3 N14 C56 C55 -161.9(5) . . . . ?
N13 N14 C56 C57 -178.3(6) . . . . ?
Er3 N14 C56 C57 17.6(11) . . . . ?
N16 N15 C59 C60 2.1(9) . . . . ?
B3 N15 C59 C60 175.5(7) . . . . ?
N16 N15 C59 C58 178.6(8) . . . . ?
B3 N15 C59 C58 -7.9(13) . . . . ?
N15 C59 C60 C61 -1.5(10) . . . . ?
C58 C59 C60 C61 -177.6(10) . . . . ?
N15 N16 C61 C60 0.9(8) . . . . ?
Er3 N16 C61 C60 -174.2(5) . . . . ?
N15 N16 C61 C62 -178.9(7) . . . . ?
Er3 N16 C61 C62 6.0(11) . . . . ?
C59 C60 C61 N16 0.4(10) . . . . ?
C59 C60 C61 C62 -179.8(8) . . . . ?
N18 N17 C64 C65 3.2(8) . . . . ?
B3 N17 C64 C65 -176.4(6) . . . . ?
N18 N17 C64 C63 179.4(6) . . . . ?
B3 N17 C64 C63 -0.2(11) . . . . ?
N17 C64 C65 C66 -2.5(8) . . . . ?
C63 C64 C65 C66 -178.4(7) . . . . ?
N17 N18 C66 C65 0.9(7) . . . . ?
Er3 N18 C66 C65 -162.8(4) . . . . ?
N17 N18 C66 C67 -177.6(6) . . . . ?
Er3 N18 C66 C67 18.6(10) . . . . ?
C64 C65 C66 N18 0.9(8) . . . . ?
C64 C65 C66 C67 179.5(7) . . . . ?
N24 Er3 C68 C72 104.5(5) . . . . ?
N25 Er3 C68 C72 11.8(6) . . . . ?
N16 Er3 C68 C72 -173.2(5) . . . . ?
N14 Er3 C68 C72 -88.1(5) . . . . ?
N18 Er3 C68 C72 129.8(6) . . . . ?
C71 Er3 C68 C72 -35.6(5) . . . . ?
C69 Er3 C68 C72 -112.5(8) . . . . ?
C70 Er3 C68 C72 -74.4(5) . . . . ?
N24 Er3 C68 C69 -143.1(6) . . . . ?
N25 Er3 C68 C69 124.2(5) . . . . ?
N16 Er3 C68 C69 -60.8(5) . . . . ?
N14 Er3 C68 C69 24.3(6) . . . . ?
N18 Er3 C68 C69 -117.8(6) . . . . ?
C72 Er3 C68 C69 112.5(8) . . . . ?
C71 Er3 C68 C69 76.9(5) . . . . ?
C70 Er3 C68 C69 38.1(5) . . . . ?
C72 C68 C69 C70 -1.7(9) . . . . ?
Er3 C68 C69 C70 -69.5(5) . . . . ?
C72 C68 C69 Er3 67.7(5) . . . . ?
N24 Er3 C69 C68 36.9(6) . . . . ?
N25 Er3 C69 C68 -72.7(6) . . . . ?
N16 Er3 C69 C68 117.1(5) . . . . ?
N14 Er3 C69 C68 -160.1(5) . . . . ?
N18 Er3 C69 C68 129.0(5) . . . . ?
C72 Er3 C69 C68 -37.5(5) . . . . ?
C71 Er3 C69 C68 -76.7(5) . . . . ?
C70 Er3 C69 C68 -112.0(7) . . . . ?
N24 Er3 C69 C70 148.9(5) . . . . ?
N25 Er3 C69 C70 39.3(6) . . . . ?
N16 Er3 C69 C70 -130.9(5) . . . . ?
N14 Er3 C69 C70 -48.1(5) . . . . ?
N18 Er3 C69 C70 -119.0(6) . . . . ?
C72 Er3 C69 C70 74.5(5) . . . . ?
C68 Er3 C69 C70 112.0(7) . . . . ?
C71 Er3 C69 C70 35.3(5) . . . . ?
C68 C69 C70 C71 2.6(9) . . . . ?
Er3 C69 C70 C71 -64.4(6) . . . . ?
C68 C69 C70 Er3 67.0(5) . . . . ?
N24 Er3 C70 C71 76.3(6) . . . . ?
N25 Er3 C70 C71 -33.4(6) . . . . ?
N16 Er3 C70 C71 164.3(5) . . . . ?
N14 Er3 C70 C71 -114.0(5) . . . . ?
N18 Er3 C70 C71 -122.9(6) . . . . ?
C72 Er3 C70 C71 37.6(5) . . . . ?
C68 Er3 C70 C71 77.7(6) . . . . ?
C69 Er3 C70 C71 115.8(7) . . . . ?
N24 Er3 C70 C69 -39.5(6) . . . . ?
N25 Er3 C70 C69 -149.2(5) . . . . ?
N16 Er3 C70 C69 48.5(5) . . . . ?
N14 Er3 C70 C69 130.3(5) . . . . ?
N18 Er3 C70 C69 121.3(5) . . . . ?
C72 Er3 C70 C69 -78.2(5) . . . . ?
C68 Er3 C70 C69 -38.1(5) . . . . ?
C71 Er3 C70 C69 -115.8(7) . . . . ?
C69 C70 C71 C72 -2.5(9) . . . . ?
Er3 C70 C71 C72 -67.5(6) . . . . ?
C69 C70 C71 Er3 65.0(6) . . . . ?
N24 Er3 C71 C72 -8.3(6) . . . . ?
N25 Er3 C71 C72 -100.6(5) . . . . ?
N16 Er3 C71 C72 93.3(6) . . . . ?
N14 Er3 C71 C72 175.2(5) . . . . ?
N18 Er3 C71 C72 -130.7(6) . . . . ?
C68 Er3 C71 C72 36.0(5) . . . . ?
C69 Er3 C71 C72 76.2(6) . . . . ?
C70 Er3 C71 C72 112.8(8) . . . . ?
N24 Er3 C71 C70 -121.1(5) . . . . ?
N25 Er3 C71 C70 146.6(6) . . . . ?
N16 Er3 C71 C70 -19.6(6) . . . . ?
N14 Er3 C71 C70 62.4(5) . . . . ?
N18 Er3 C71 C70 116.5(6) . . . . ?
C72 Er3 C71 C70 -112.8(8) . . . . ?
C68 Er3 C71 C70 -76.8(5) . . . . ?
C69 Er3 C71 C70 -36.6(5) . . . . ?
C70 C71 C72 C68 1.4(10) . . . . ?
Er3 C71 C72 C68 -69.8(6) . . . . ?
C70 C71 C72 Er3 71.1(6) . . . . ?
C69 C68 C72 C71 0.3(9) . . . . ?
Er3 C68 C72 C71 70.3(6) . . . . ?
C69 C68 C72 Er3 -70.1(5) . . . . ?
N24 Er3 C72 C71 172.6(5) . . . . ?
N25 Er3 C72 C71 74.7(5) . . . . ?
N16 Er3 C72 C71 -108.0(5) . . . . ?
N14 Er3 C72 C71 -5.4(6) . . . . ?
N18 Er3 C72 C71 118.4(6) . . . . ?
C68 Er3 C72 C71 -116.1(8) . . . . ?
C69 Er3 C72 C71 -78.0(6) . . . . ?
C70 Er3 C72 C71 -37.2(5) . . . . ?
N24 Er3 C72 C68 -71.4(5) . . . . ?
N25 Er3 C72 C68 -169.2(5) . . . . ?
N16 Er3 C72 C68 8.0(6) . . . . ?
N14 Er3 C72 C68 110.6(5) . . . . ?
N18 Er3 C72 C68 -125.5(6) . . . . ?
C71 Er3 C72 C68 116.1(8) . . . . ?
C69 Er3 C72 C68 38.1(5) . . . . ?
C70 Er3 C72 C68 78.9(5) . . . . ?
N26 N27 C73 C78 2.7(7) . . . . ?
Er1 N27 C73 C78 -178.8(4) . . . . ?
N26 N27 C73 C74 -179.6(7) . . . . ?
Er1 N27 C73 C74 -1.1(11) . . . . ?
C78 C73 C74 C75 -1.7(10) . . . . ?
N27 C73 C74 C75 -179.1(7) . . . . ?
C73 C74 C75 C76 2.8(11) . . . . ?
C74 C75 C76 C77 -2.4(12) . . . . ?
C75 C76 C77 C78 0.6(11) . . . . ?
N26 N25 C78 C73 1.1(7) . . . . ?
Er3 N25 C78 C73 -176.1(4) . . . . ?
N26 N25 C78 C77 -179.4(7) . . . . ?
Er3 N25 C78 C77 3.5(11) . . . . ?
N27 C73 C78 N25 -2.4(7) . . . . ?
C74 C73 C78 N25 179.7(6) . . . . ?
N27 C73 C78 C77 178.0(6) . . . . ?
C74 C73 C78 C77 0.1(10) . . . . ?
C76 C77 C78 N25 -179.0(7) . . . . ?
C76 C77 C78 C73 0.5(10) . . . . ?
C82 O1 C79 C80 7(2) . . . . ?
O1 C79 C80 C81 8(2) . . . . ?
C79 C80 C81 C82 -22(2) . . . . ?
C80 C81 C82 O1 28(2) . . . . ?
C79 O1 C82 C81 -21(2) . . . . ?
C86 O2 C83 C84 14(3) . . . . ?
O2 C83 C84 C85 -35(2) . . . . ?
C83 C84 C85 C86 43(2) . . . . ?
C84 C85 C86 O2 -37(2) . . . . ?
C83 O2 C86 C85 14(2) . . . . ?
